data_4330100
loop_
_publ_author_name
'William W. Brennessel'
'John E. Ellis'

_publ_contact_author_address
;
Department of Chemistry
University of Minnesota
207 Pleasant Street SE
Minneapolis, MN 55455
;
_publ_contact_author_email ellis@umn.edu
_publ_contact_author_name 'John E. Ellis'
_publ_contact_author_phone 1-612-625-6391
_publ_section_title
;
 Naphthalene and Anthracene Cobaltates(1-): Useful Storable Sources of an
 Atomic Cobalt Anion
;
_journal_name_full 'Inorganic Chemistry'
_journal_page_first 9076
_journal_page_last 9094
_journal_paper_doi 10.1021/ic301240u
_journal_volume 51
_journal_year 2012
_chemical_formula_moiety 'C36 H84 Co O12 P4, C20 H40 K O8'
_chemical_formula_sum 'C56 H124 Co K O20 P4'
_chemical_formula_weight 1339.46
_chemical_name_common 04253
_chemical_name_systematic
; 
 ? 
;
_space_group_IT_number 14
_symmetry_cell_setting monoclinic
_symmetry_space_group_name_Hall '-P 2ybc'
_symmetry_space_group_name_H-M 'P 1 21/c 1'
_atom_sites_solution_hydrogens geom
_atom_sites_solution_primary direct
_atom_sites_solution_secondary difmap
_audit_creation_method SHELXL-97
_cell_angle_alpha 90.00
_cell_angle_beta 90.545(1)
_cell_angle_gamma 90.00
_cell_formula_units_Z 4
_cell_length_a 24.2720(17)
_cell_length_b 17.8466(12)
_cell_length_c 17.2666(12)
_cell_measurement_reflns_used 3895
_cell_measurement_temperature 173(2)
_cell_measurement_theta_max 27.10
_cell_measurement_theta_min 2.36
_cell_volume 7479.1(9)
_computing_cell_refinement 'SAINT (Bruker, 2003)'
_computing_data_collection 'SMART (Bruker, 2003)'
_computing_data_reduction 'SAINT (Bruker, 2003)'
_computing_molecular_graphics 'SHELXTL (Sheldrick, 2008)'
_computing_publication_material 'SHELXTL (Sheldrick, 2008)'
_computing_structure_refinement 'SHELXL-97 (Sheldrick, 2008)'
_computing_structure_solution 'SIR97 (Altomare et al., 1999)'
_diffrn_ambient_temperature 173(2)
_diffrn_measured_fraction_theta_full 0.995
_diffrn_measured_fraction_theta_max 0.995
_diffrn_measurement_device_type 'Bruker SMART CCD Platform'
_diffrn_measurement_method 'area detector, \w scans per \f'
_diffrn_radiation_monochromator graphite
_diffrn_radiation_source 'normal-focus sealed tube'
_diffrn_radiation_type MoK\a
_diffrn_radiation_wavelength 0.71073
_diffrn_reflns_av_R_equivalents 0.0660
_diffrn_reflns_av_sigmaI/netI 0.0636
_diffrn_reflns_limit_h_max 31
_diffrn_reflns_limit_h_min -31
_diffrn_reflns_limit_k_max 23
_diffrn_reflns_limit_k_min -23
_diffrn_reflns_limit_l_max 22
_diffrn_reflns_limit_l_min -22
_diffrn_reflns_number 66211
_diffrn_reflns_theta_full 27.53
_diffrn_reflns_theta_max 27.53
_diffrn_reflns_theta_min 1.42
_exptl_absorpt_coefficient_mu 0.432
_exptl_absorpt_correction_T_max 0.9186
_exptl_absorpt_correction_T_min 0.8742
_exptl_absorpt_correction_type multi-scan
_exptl_absorpt_process_details 'SADABS (Sheldrick, 2008)'
_exptl_crystal_colour colorless
_exptl_crystal_density_diffrn 1.190
_exptl_crystal_description block
_exptl_crystal_F_000 2904
_exptl_crystal_size_max 0.32
_exptl_crystal_size_mid 0.24
_exptl_crystal_size_min 0.20
_refine_diff_density_max 0.933
_refine_diff_density_min -0.487
_refine_diff_density_rms 0.069
_refine_ls_extinction_method none
_refine_ls_goodness_of_fit_ref 1.023
_refine_ls_hydrogen_treatment constr
_refine_ls_matrix_type full
_refine_ls_number_parameters 815
_refine_ls_number_reflns 17158
_refine_ls_number_restraints 76
_refine_ls_restrained_S_all 1.021
_refine_ls_R_factor_all 0.0920
_refine_ls_R_factor_gt 0.0493
_refine_ls_shift/su_max 0.001
_refine_ls_shift/su_mean 0.000
_refine_ls_structure_factor_coef Fsqd
_refine_ls_weighting_details 'calc w=1/[\s^2^(Fo^2^)+(0.0511P)^2^+6.1515P] where P=(Fo^2^+2Fc^2^)/3'
_refine_ls_weighting_scheme calc
_refine_ls_wR_factor_gt 0.1133
_refine_ls_wR_factor_ref 0.1375
_reflns_number_gt 11159
_reflns_number_total 17158
_reflns_threshold_expression >2sigma(I)
_cod_data_source_file ic301240u_si_001_07.cif
_cod_data_source_block 5
_cod_database_code 4330100

loop_
_symmetry_equiv_pos_as_xyz
'x, y, z'
'-x, y+1/2, -z+1/2'
'-x, -y, -z'
'x, -y-1/2, z-1/2'

loop_
_atom_site_label
_atom_site_type_symbol
_atom_site_fract_x
_atom_site_fract_y
_atom_site_fract_z
_atom_site_U_iso_or_equiv
_atom_site_adp_type
_atom_site_occupancy
_atom_site_symmetry_multiplicity
_atom_site_calc_flag
_atom_site_refinement_flags
_atom_site_disorder_assembly
_atom_site_disorder_group
Co1 Co 0.251662(13) 0.999993(19) 0.012674(19) 0.02133(9) Uani 1 1 d . . .
P1 P 0.28182(3) 0.94610(4) 0.11035(4) 0.02527(15) Uani 1 1 d . . .
P2 P 0.26810(3) 0.92594(4) -0.07688(4) 0.02588(15) Uani 1 1 d . . .
P3 P 0.16929(3) 1.02323(4) 0.03357(4) 0.02529(15) Uani 1 1 d . . .
P4 P 0.28732(3) 1.10144(4) -0.01655(4) 0.02539(15) Uani 1 1 d . . .
O1 O 0.25319(8) 0.86701(10) 0.14125(10) 0.0311(4) Uani 1 1 d . . .
O2 O 0.28709(8) 0.98531(11) 0.19731(11) 0.0350(5) Uani 1 1 d . . .
O3 O 0.34416(7) 0.91044(10) 0.10719(10) 0.0303(4) Uani 1 1 d . . .
O4 O 0.33263(7) 0.90309(10) -0.09858(11) 0.0329(4) Uani 1 1 d . . .
O5 O 0.25117(8) 0.95157(10) -0.16553(10) 0.0303(4) Uani 1 1 d . . .
O6 O 0.24584(8) 0.83871(11) -0.08002(12) 0.0376(5) Uani 1 1 d . . .
O7 O 0.12593(7) 1.05588(11) -0.03294(11) 0.0343(5) Uani 1 1 d . . .
O8 O 0.13063(7) 0.95528(10) 0.06679(11) 0.0313(4) Uani 1 1 d . . .
O9 O 0.15015(7) 1.08380(10) 0.10162(11) 0.0319(4) Uani 1 1 d . . .
O10 O 0.27291(7) 1.17504(10) 0.03631(11) 0.0307(4) Uani 1 1 d . . .
O11 O 0.35463(7) 1.11619(10) -0.02220(12) 0.0340(5) Uani 1 1 d . . .
O12 O 0.27219(8) 1.14436(10) -0.09963(11) 0.0330(4) Uani 1 1 d . . .
C1 C 0.21041(11) 0.86452(16) 0.19811(16) 0.0327(6) Uani 1 1 d . . .
H1A H 0.1915 0.9142 0.2002 0.039 Uiso 1 1 calc R . .
C2 C 0.16924(13) 0.80478(18) 0.17446(19) 0.0452(8) Uani 1 1 d . . .
H2A H 0.1517 0.8189 0.1252 0.068 Uiso 1 1 calc R . .
H2B H 0.1411 0.8001 0.2144 0.068 Uiso 1 1 calc R . .
H2C H 0.1883 0.7568 0.1684 0.068 Uiso 1 1 calc R . .
C3 C 0.23561(14) 0.8471(2) 0.27669(18) 0.0472(8) Uani 1 1 d . . .
H3A H 0.2623 0.8861 0.2905 0.071 Uiso 1 1 calc R . .
H3B H 0.2542 0.7984 0.2747 0.071 Uiso 1 1 calc R . .
H3C H 0.2065 0.8454 0.3156 0.071 Uiso 1 1 calc R . .
C4 C 0.27054(13) 1.06084(16) 0.21224(17) 0.0377(7) Uani 1 1 d . . .
H4A H 0.2577 1.0847 0.1629 0.045 Uiso 1 1 calc R . .
C5 C 0.22401(15) 1.0599(2) 0.26971(19) 0.0539(9) Uani 1 1 d . . .
H5A H 0.1907 1.0399 0.2447 0.081 Uiso 1 1 calc R . .
H5B H 0.2169 1.1110 0.2878 0.081 Uiso 1 1 calc R . .
H5C H 0.2342 1.0281 0.3139 0.081 Uiso 1 1 calc R . .
C6 C 0.31958(17) 1.1028(2) 0.2436(3) 0.0702(12) Uani 1 1 d . . .
H6A H 0.3494 1.1014 0.2058 0.105 Uiso 1 1 calc R . .
H6B H 0.3321 1.0794 0.2920 0.105 Uiso 1 1 calc R . .
H6C H 0.3092 1.1550 0.2535 0.105 Uiso 1 1 calc R . .
C7 C 0.36786(12) 0.86693(18) 0.16999(17) 0.0389(7) Uani 1 1 d . . .
H7A H 0.3427 0.8697 0.2155 0.047 Uiso 1 1 calc R . .
C8 C 0.42232(14) 0.9013(2) 0.1923(2) 0.0606(10) Uani 1 1 d . . .
H8A H 0.4167 0.9535 0.2079 0.091 Uiso 1 1 calc R . .
H8B H 0.4472 0.8996 0.1480 0.091 Uiso 1 1 calc R . .
H8C H 0.4386 0.8732 0.2356 0.091 Uiso 1 1 calc R . .
C9 C 0.37271(17) 0.78616(19) 0.1451(2) 0.0589(10) Uani 1 1 d . . .
H9A H 0.3361 0.7666 0.1320 0.088 Uiso 1 1 calc R . .
H9B H 0.3888 0.7566 0.1874 0.088 Uiso 1 1 calc R . .
H9C H 0.3964 0.7829 0.0996 0.088 Uiso 1 1 calc R . .
C10 C 0.36073(12) 0.83858(17) -0.06838(19) 0.0395(7) Uani 1 1 d . . .
H10A H 0.3418 0.8207 -0.0207 0.047 Uiso 1 1 calc R . .
C11 C 0.41926(13) 0.86154(19) -0.0483(2) 0.0497(8) Uani 1 1 d . . .
H11A H 0.4187 0.8998 -0.0076 0.075 Uiso 1 1 calc R . .
H11B H 0.4371 0.8819 -0.0944 0.075 Uiso 1 1 calc R . .
H11C H 0.4399 0.8177 -0.0297 0.075 Uiso 1 1 calc R . .
C12 C 0.36066(17) 0.7768(2) -0.1287(2) 0.0665(11) Uani 1 1 d . . .
H12A H 0.3227 0.7611 -0.1394 0.100 Uiso 1 1 calc R . .
H12B H 0.3819 0.7340 -0.1091 0.100 Uiso 1 1 calc R . .
H12C H 0.3774 0.7954 -0.1764 0.100 Uiso 1 1 calc R . .
C13 C 0.26259(13) 0.90497(18) -0.23235(17) 0.0395(7) Uani 1 1 d . . .
H13A H 0.2682 0.8520 -0.2151 0.047 Uiso 1 1 calc R . .
C14 C 0.31447(15) 0.9327(2) -0.27240(19) 0.0546(9) Uani 1 1 d . . .
H14A H 0.3450 0.9345 -0.2349 0.082 Uiso 1 1 calc R . .
H14B H 0.3079 0.9830 -0.2934 0.082 Uiso 1 1 calc R . .
H14C H 0.3238 0.8985 -0.3146 0.082 Uiso 1 1 calc R . .
C15 C 0.21275(15) 0.9092(2) -0.28537(19) 0.0515(9) Uani 1 1 d . . .
H15A H 0.1807 0.8884 -0.2589 0.077 Uiso 1 1 calc R . .
H15B H 0.2197 0.8803 -0.3325 0.077 Uiso 1 1 calc R . .
H15C H 0.2055 0.9616 -0.2991 0.077 Uiso 1 1 calc R . .
C16 C 0.20090(12) 0.81238(16) -0.03390(18) 0.0375(7) Uani 1 1 d . . .
H16A H 0.1951 0.8473 0.0106 0.045 Uiso 1 1 calc R . .
C17 C 0.21785(15) 0.73594(17) -0.00355(19) 0.0493(8) Uani 1 1 d . . .
H17A H 0.2501 0.7412 0.0305 0.074 Uiso 1 1 calc R . .
H17B H 0.2270 0.7032 -0.0472 0.074 Uiso 1 1 calc R . .
H17C H 0.1874 0.7140 0.0256 0.074 Uiso 1 1 calc R . .
C18 C 0.14936(14) 0.8089(2) -0.0830(2) 0.0605(10) Uani 1 1 d . . .
H18A H 0.1403 0.8592 -0.1020 0.091 Uiso 1 1 calc R . .
H18B H 0.1188 0.7899 -0.0518 0.091 Uiso 1 1 calc R . .
H18C H 0.1553 0.7754 -0.1270 0.091 Uiso 1 1 calc R . .
C19 C 0.14139(12) 1.06774(18) -0.11159(16) 0.0369(7) Uani 1 1 d . . .
H19A H 0.1818 1.0582 -0.1172 0.044 Uiso 1 1 calc R . .
C20 C 0.10955(15) 1.0139(2) -0.1623(2) 0.0563(9) Uani 1 1 d . . .
H20A H 0.1166 0.9625 -0.1450 0.084 Uiso 1 1 calc R . .
H20B H 0.1213 1.0195 -0.2161 0.084 Uiso 1 1 calc R . .
H20C H 0.0701 1.0248 -0.1587 0.084 Uiso 1 1 calc R . .
C21 C 0.12895(16) 1.1486(2) -0.1319(2) 0.0592(10) Uani 1 1 d . . .
H21A H 0.1512 1.1817 -0.0990 0.089 Uiso 1 1 calc R . .
H21B H 0.0898 1.1587 -0.1235 0.089 Uiso 1 1 calc R . .
H21C H 0.1378 1.1576 -0.1864 0.089 Uiso 1 1 calc R . .
C22 C 0.07307(11) 0.96661(18) 0.08498(17) 0.0365(7) Uani 1 1 d . . .
H22A H 0.0619 1.0181 0.0681 0.044 Uiso 1 1 calc R . .
C23 C 0.03939(13) 0.9097(2) 0.0403(2) 0.0528(9) Uani 1 1 d . . .
H23A H 0.0448 0.9170 -0.0153 0.079 Uiso 1 1 calc R . .
H23B H 0.0003 0.9161 0.0524 0.079 Uiso 1 1 calc R . .
H23C H 0.0512 0.8591 0.0549 0.079 Uiso 1 1 calc R . .
C24 C 0.06609(13) 0.9602(2) 0.17191(19) 0.0536(9) Uani 1 1 d . . .
H24A H 0.0900 0.9968 0.1980 0.080 Uiso 1 1 calc R . .
H24B H 0.0761 0.9095 0.1888 0.080 Uiso 1 1 calc R . .
H24C H 0.0276 0.9702 0.1852 0.080 Uiso 1 1 calc R . .
C25 C 0.14438(12) 1.16258(16) 0.08702(18) 0.0368(7) Uani 1 1 d . . .
H25A H 0.1658 1.1761 0.0399 0.044 Uiso 1 1 calc R . .
C26 C 0.08396(13) 1.1824(2) 0.0737(2) 0.0523(9) Uani 1 1 d . . .
H26A H 0.0699 1.1554 0.0282 0.078 Uiso 1 1 calc R . .
H26B H 0.0804 1.2365 0.0651 0.078 Uiso 1 1 calc R . .
H26C H 0.0626 1.1680 0.1193 0.078 Uiso 1 1 calc R . .
C27 C 0.16781(13) 1.20467(18) 0.1564(2) 0.0475(8) Uani 1 1 d . . .
H27A H 0.2071 1.1930 0.1623 0.071 Uiso 1 1 calc R . .
H27B H 0.1483 1.1895 0.2033 0.071 Uiso 1 1 calc R . .
H27C H 0.1632 1.2587 0.1484 0.071 Uiso 1 1 calc R . .
C28 C 0.29555(13) 1.24824(16) 0.0196(2) 0.0414(7) Uani 1 1 d . . .
H28A H 0.3228 1.2435 -0.0232 0.050 Uiso 1 1 calc R . .
C29 C 0.24953(16) 1.2998(2) -0.0060(3) 0.0776(14) Uani 1 1 d . . .
H29A H 0.2321 1.2798 -0.0531 0.116 Uiso 1 1 calc R . .
H29B H 0.2646 1.3497 -0.0167 0.116 Uiso 1 1 calc R . .
H29C H 0.2221 1.3034 0.0351 0.116 Uiso 1 1 calc R . .
C30 C 0.32526(17) 1.2744(2) 0.0923(2) 0.0630(11) Uani 1 1 d . . .
H30A H 0.3552 1.2394 0.1049 0.094 Uiso 1 1 calc R . .
H30B H 0.2993 1.2762 0.1354 0.094 Uiso 1 1 calc R . .
H30C H 0.3406 1.3244 0.0837 0.094 Uiso 1 1 calc R . .
C31 C 0.39438(11) 1.05900(16) -0.00585(18) 0.0358(7) Uani 1 1 d . . .
H31A H 0.3754 1.0095 -0.0011 0.043 Uiso 1 1 calc R . .
C32 C 0.42363(15) 1.0773(2) 0.0689(2) 0.0645(11) Uani 1 1 d . . .
H32A H 0.3970 1.0778 0.1113 0.097 Uiso 1 1 calc R . .
H32B H 0.4410 1.1267 0.0648 0.097 Uiso 1 1 calc R . .
H32C H 0.4519 1.0394 0.0794 0.097 Uiso 1 1 calc R . .
C33 C 0.43351(15) 1.0568(2) -0.0730(2) 0.0673(12) Uani 1 1 d . . .
H33A H 0.4132 1.0433 -0.1204 0.101 Uiso 1 1 calc R . .
H33B H 0.4623 1.0195 -0.0629 0.101 Uiso 1 1 calc R . .
H33C H 0.4504 1.1062 -0.0796 0.101 Uiso 1 1 calc R . .
C34 C 0.29944(13) 1.12623(17) -0.17062(17) 0.0383(7) Uani 1 1 d . . .
H34A H 0.3167 1.0755 -0.1660 0.046 Uiso 1 1 calc R . .
C35 C 0.34397(14) 1.18425(19) -0.1857(2) 0.0522(9) Uani 1 1 d . . .
H35A H 0.3722 1.1813 -0.1448 0.078 Uiso 1 1 calc R . .
H35B H 0.3276 1.2344 -0.1859 0.078 Uiso 1 1 calc R . .
H35C H 0.3609 1.1744 -0.2360 0.078 Uiso 1 1 calc R . .
C36 C 0.25664(14) 1.1250(2) -0.23455(18) 0.0497(8) Uani 1 1 d . . .
H36A H 0.2290 1.0866 -0.2234 0.075 Uiso 1 1 calc R . .
H36B H 0.2744 1.1136 -0.2839 0.075 Uiso 1 1 calc R . .
H36C H 0.2387 1.1741 -0.2379 0.075 Uiso 1 1 calc R . .
K1 K 0.0000 1.0000 0.5000 0.03213(18) Uani 1 2 d S . .
C37 C -0.14548(14) 0.9511(2) 0.4801(2) 0.0579(10) Uani 1 1 d . . .
H37A H -0.1848 0.9652 0.4750 0.069 Uiso 1 1 calc R A .
H37B H -0.1426 0.9083 0.5162 0.069 Uiso 1 1 calc R . .
O13 O -0.11448(9) 1.01287(12) 0.50913(14) 0.0469(6) Uani 1 1 d . A .
C38 C -0.13281(14) 1.0375(2) 0.5831(2) 0.0637(11) Uani 1 1 d . . .
H38A H -0.1271 0.9974 0.6220 0.076 Uiso 1 1 calc R A .
H38B H -0.1726 1.0495 0.5807 0.076 Uiso 1 1 calc R . .
C39 C -0.10064(14) 1.1058(2) 0.6058(3) 0.0644(11) Uani 1 1 d . A .
H39A H -0.1031 1.1438 0.5642 0.077 Uiso 1 1 calc R . .
H39B H -0.1160 1.1277 0.6537 0.077 Uiso 1 1 calc R . .
O14 O -0.04479(8) 1.08495(12) 0.61842(12) 0.0426(5) Uani 1 1 d . A .
C40 C -0.01195(14) 1.14732(19) 0.6417(2) 0.0503(8) Uani 1 1 d . . .
H40A H -0.0274 1.1702 0.6890 0.060 Uiso 1 1 calc R A .
H40B H -0.0119 1.1856 0.6002 0.060 Uiso 1 1 calc R . .
C41 C 0.04517(14) 1.1213(2) 0.65723(19) 0.0493(8) Uani 1 1 d . A .
H41A H 0.0672 1.1625 0.6803 0.059 Uiso 1 1 calc R . .
H41B H 0.0448 1.0790 0.6943 0.059 Uiso 1 1 calc R . .
O15 O 0.06904(8) 1.09803(12) 0.58665(12) 0.0429(5) Uani 1 1 d . A .
C42 C 0.12330(14) 1.0702(2) 0.5969(2) 0.0556(9) Uani 1 1 d . . .
H42A H 0.1229 1.0259 0.6315 0.067 Uiso 1 1 calc R A .
H42B H 0.1470 1.1091 0.6210 0.067 Uiso 1 1 calc R . .
O16 O -0.0116(7) 1.1150(14) 0.4022(10) 0.1050(19) Uani 0.464(3) 1 d PD A 1
C43 C -0.0598(4) 1.1435(7) 0.3635(7) 0.090(3) Uani 0.464(3) 1 d PD A 1
H43A H -0.0744 1.1892 0.3886 0.108 Uiso 0.464(3) 1 calc PR A 1
H43B H -0.0893 1.1054 0.3587 0.108 Uiso 0.464(3) 1 calc PR A 1
C44 C -0.0334(5) 1.1598(11) 0.2887(7) 0.122(3) Uani 0.464(3) 1 d PD A 1
H44A H -0.0325 1.1142 0.2561 0.147 Uiso 0.464(3) 1 calc PR A 1
H44B H -0.0542 1.1992 0.2605 0.147 Uiso 0.464(3) 1 calc PR A 1
C45 C 0.0231(5) 1.1856(8) 0.3061(8) 0.087(3) Uani 0.464(3) 1 d PD A 1
H45A H 0.0280 1.2389 0.2918 0.104 Uiso 0.464(3) 1 calc PR A 1
H45B H 0.0507 1.1549 0.2787 0.104 Uiso 0.464(3) 1 calc PR A 1
C46 C 0.0270(13) 1.1749(15) 0.3907(9) 0.160(5) Uani 0.464(3) 1 d PD A 1
H46A H 0.0647 1.1603 0.4070 0.193 Uiso 0.464(3) 1 calc PR A 1
H46B H 0.0159 1.2207 0.4190 0.193 Uiso 0.464(3) 1 calc PR A 1
O16' O -0.0160(10) 1.119(2) 0.4050(13) 0.1050(19) Uani 0.333(5) 1 d PD A 5
C43' C -0.0356(7) 1.0996(8) 0.3288(10) 0.090(3) Uani 0.333(5) 1 d PD A 5
H43C H -0.0736 1.0799 0.3316 0.108 Uiso 0.333(5) 1 calc PR A 5
H43D H -0.0118 1.0604 0.3061 0.108 Uiso 0.333(5) 1 calc PR A 5
C44' C -0.0345(10) 1.1676(11) 0.2801(12) 0.122(3) Uani 0.333(5) 1 d PD A 5
H44C H -0.0212 1.1557 0.2274 0.147 Uiso 0.333(5) 1 calc PR A 5
H44D H -0.0716 1.1902 0.2759 0.147 Uiso 0.333(5) 1 calc PR A 5
C45' C 0.0040(9) 1.2185(9) 0.3205(11) 0.087(3) Uani 0.333(5) 1 d PD A 5
H45C H -0.0154 1.2631 0.3405 0.104 Uiso 0.333(5) 1 calc PR A 5
H45D H 0.0339 1.2349 0.2858 0.104 Uiso 0.333(5) 1 calc PR A 5
C46' C 0.0258(16) 1.172(2) 0.3845(16) 0.160(5) Uani 0.333(5) 1 d PD A 5
H46C H 0.0596 1.1455 0.3680 0.193 Uiso 0.333(5) 1 calc PR A 5
H46D H 0.0352 1.2039 0.4297 0.193 Uiso 0.333(5) 1 calc PR A 5
O16" O 0.0160(8) 1.1126(13) 0.3940(12) 0.1050(19) Uani 0.202(5) 1 d PD A 6
C43" C 0.0165(10) 1.1023(11) 0.3115(12) 0.090(3) Uani 0.202(5) 1 d PD A 6
H43E H -0.0066 1.0587 0.2972 0.108 Uiso 0.202(5) 1 calc PR A 6
H43F H 0.0546 1.0925 0.2942 0.108 Uiso 0.202(5) 1 calc PR A 6
C44" C -0.0050(15) 1.1704(13) 0.2733(11) 0.122(3) Uani 0.202(5) 1 d PD A 6
H44E H 0.0241 1.1951 0.2428 0.147 Uiso 0.202(5) 1 calc PR A 6
H44F H -0.0362 1.1579 0.2383 0.147 Uiso 0.202(5) 1 calc PR A 6
C45" C -0.0233(12) 1.2196(11) 0.3367(13) 0.087(3) Uani 0.202(5) 1 d PD A 6
H45E H -0.0607 1.2395 0.3258 0.104 Uiso 0.202(5) 1 calc PR A 6
H45F H 0.0024 1.2621 0.3438 0.104 Uiso 0.202(5) 1 calc PR A 6
C46" C -0.0235(12) 1.1712(15) 0.4060(14) 0.160(5) Uani 0.202(5) 1 d PD A 6
H46E H -0.0134 1.2008 0.4526 0.193 Uiso 0.202(5) 1 calc PR A 6
H46F H -0.0606 1.1496 0.4137 0.193 Uiso 0.202(5) 1 calc PR A 6
K2 K 0.5000 1.0000 0.5000 0.0424(2) Uani 1 2 d S . .
C47 C 0.46680(17) 1.1489(3) 0.6291(3) 0.0753(14) Uani 1 1 d . . .
H47A H 0.4467 1.1939 0.6468 0.090 Uiso 1 1 calc R B .
H47B H 0.5068 1.1586 0.6347 0.090 Uiso 1 1 calc R . .
O17 O 0.45358(10) 1.13415(13) 0.54993(15) 0.0566(6) Uani 1 1 d . B .
C48 C 0.4659(2) 1.1954(2) 0.5007(3) 0.0836(15) Uani 1 1 d . . .
H48A H 0.5055 1.2082 0.5059 0.100 Uiso 1 1 calc R B .
H48B H 0.4442 1.2397 0.5167 0.100 Uiso 1 1 calc R . .
C49 C 0.45309(19) 1.1772(2) 0.4193(3) 0.0771(13) Uani 1 1 d . B .
H49A H 0.4146 1.1592 0.4144 0.093 Uiso 1 1 calc R . .
H49B H 0.4572 1.2224 0.3866 0.093 Uiso 1 1 calc R . .
O18 O 0.49029(10) 1.12022(14) 0.39440(15) 0.0589(7) Uani 1 1 d . B .
C50 C 0.48261(17) 1.0999(3) 0.3150(2) 0.0717(12) Uani 1 1 d . . .
H50A H 0.4874 1.1444 0.2815 0.086 Uiso 1 1 calc R B .
H50B H 0.4449 1.0801 0.3067 0.086 Uiso 1 1 calc R . .
C51 C 0.52377(17) 1.0418(3) 0.2952(2) 0.0734(13) Uani 1 1 d . B .
H51A H 0.5207 1.0289 0.2395 0.088 Uiso 1 1 calc R . .
H51B H 0.5614 1.0609 0.3054 0.088 Uiso 1 1 calc R . .
O19 O 0.51361(9) 0.97726(15) 0.34132(14) 0.0565(6) Uani 1 1 d . B .
C52 C 0.54882(16) 0.9168(3) 0.3226(2) 0.0706(12) Uani 1 1 d . . .
H52A H 0.5877 0.9307 0.3330 0.085 Uiso 1 1 calc R B .
H52B H 0.5449 0.9042 0.2669 0.085 Uiso 1 1 calc R . .
O20 O 0.40587(14) 0.9202(3) 0.4623(3) 0.0835(13) Uani 0.774(3) 1 d PD B 1
C53 C 0.36936(18) 0.9011(3) 0.5242(3) 0.0769(17) Uani 0.774(3) 1 d PD B 1
H53A H 0.3886 0.9065 0.5747 0.092 Uiso 0.774(3) 1 calc PR B 1
H53B H 0.3569 0.8485 0.5187 0.092 Uiso 0.774(3) 1 calc PR B 1
C54 C 0.3217(3) 0.9523(4) 0.5201(3) 0.111(3) Uani 0.774(3) 1 d PD B 1
H54A H 0.2869 0.9251 0.5300 0.133 Uiso 0.774(3) 1 calc PR B 1
H54B H 0.3256 0.9933 0.5584 0.133 Uiso 0.774(3) 1 calc PR B 1
C55 C 0.3223(3) 0.9820(5) 0.4405(3) 0.120(3) Uani 0.774(3) 1 d PD B 1
H55A H 0.3253 1.0373 0.4412 0.145 Uiso 0.774(3) 1 calc PR B 1
H55B H 0.2880 0.9681 0.4125 0.145 Uiso 0.774(3) 1 calc PR B 1
C56 C 0.37062(18) 0.9489(3) 0.4020(2) 0.0644(14) Uani 0.774(3) 1 d PD B 1
H56A H 0.3589 0.9080 0.3668 0.077 Uiso 0.774(3) 1 calc PR B 1
H56B H 0.3902 0.9873 0.3715 0.077 Uiso 0.774(3) 1 calc PR B 1
O20' O 0.3934(5) 0.9913(7) 0.4519(8) 0.0835(13) Uani 0.226(3) 1 d PD B 5
C53' C 0.3510(6) 1.0158(10) 0.5036(9) 0.0769(17) Uani 0.226(3) 1 d PD B 5
H53C H 0.3403 1.0684 0.4932 0.092 Uiso 0.226(3) 1 calc PR B 5
H53D H 0.3628 1.0109 0.5584 0.092 Uiso 0.226(3) 1 calc PR B 5
C54' C 0.3056(6) 0.9636(11) 0.4847(15) 0.111(3) Uani 0.226(3) 1 d PD B 5
H54C H 0.2826 0.9542 0.5308 0.133 Uiso 0.226(3) 1 calc PR B 5
H54D H 0.2819 0.9841 0.4428 0.133 Uiso 0.226(3) 1 calc PR B 5
C55' C 0.3330(7) 0.8942(10) 0.4595(13) 0.120(3) Uani 0.226(3) 1 d PD B 5
H55C H 0.3219 0.8810 0.4060 0.145 Uiso 0.226(3) 1 calc PR B 5
H55D H 0.3238 0.8520 0.4943 0.145 Uiso 0.226(3) 1 calc PR B 5
C56' C 0.3924(7) 0.9117(7) 0.4639(14) 0.0644(14) Uani 0.226(3) 1 d PD B 5
H56C H 0.4082 0.8982 0.5151 0.077 Uiso 0.226(3) 1 calc PR B 5
H56D H 0.4130 0.8851 0.4230 0.077 Uiso 0.226(3) 1 calc PR B 5

loop_
_atom_site_aniso_label
_atom_site_aniso_U_11
_atom_site_aniso_U_22
_atom_site_aniso_U_33
_atom_site_aniso_U_23
_atom_site_aniso_U_13
_atom_site_aniso_U_12
Co1 0.01797(16) 0.02218(17) 0.02384(17) -0.00018(14) 0.00046(12) -0.00002(13)
P1 0.0241(3) 0.0260(3) 0.0257(3) 0.0010(3) 0.0001(3) -0.0005(3)
P2 0.0246(3) 0.0251(3) 0.0280(4) -0.0009(3) 0.0020(3) 0.0001(3)
P3 0.0200(3) 0.0277(3) 0.0282(4) 0.0000(3) -0.0002(3) -0.0003(3)
P4 0.0202(3) 0.0243(3) 0.0317(4) 0.0013(3) 0.0027(3) 0.0008(3)
O1 0.0322(10) 0.0298(10) 0.0313(10) 0.0023(8) 0.0051(8) -0.0017(8)
O2 0.0445(12) 0.0332(11) 0.0274(10) -0.0014(8) -0.0036(9) 0.0016(9)
O3 0.0258(9) 0.0340(10) 0.0312(10) 0.0053(8) -0.0010(8) 0.0049(8)
O4 0.0288(10) 0.0331(11) 0.0369(11) -0.0001(8) 0.0048(8) 0.0065(8)
O5 0.0334(10) 0.0325(10) 0.0251(9) -0.0024(8) -0.0006(8) 0.0024(8)
O6 0.0441(12) 0.0277(10) 0.0413(12) -0.0047(9) 0.0126(9) -0.0056(9)
O7 0.0230(9) 0.0470(12) 0.0329(11) 0.0047(9) -0.0015(8) 0.0065(8)
O8 0.0201(9) 0.0357(11) 0.0380(11) 0.0036(9) 0.0028(8) -0.0030(8)
O9 0.0283(10) 0.0330(11) 0.0346(11) -0.0023(8) 0.0044(8) 0.0029(8)
O10 0.0292(10) 0.0233(9) 0.0399(11) -0.0029(8) 0.0095(8) -0.0029(8)
O11 0.0211(9) 0.0293(10) 0.0517(13) 0.0079(9) 0.0059(8) 0.0009(8)
O12 0.0328(10) 0.0315(10) 0.0347(11) 0.0076(8) 0.0049(8) 0.0041(8)
C1 0.0315(15) 0.0340(15) 0.0327(15) 0.0078(12) 0.0059(12) -0.0006(12)
C2 0.0424(18) 0.0433(18) 0.050(2) 0.0062(15) 0.0105(15) -0.0099(14)
C3 0.0458(19) 0.058(2) 0.0382(18) 0.0151(15) 0.0047(14) 0.0033(16)
C4 0.0487(18) 0.0331(16) 0.0313(15) -0.0059(13) 0.0006(13) 0.0032(14)
C5 0.056(2) 0.066(2) 0.0400(19) -0.0071(17) 0.0035(16) 0.0156(18)
C6 0.074(3) 0.058(2) 0.078(3) -0.025(2) 0.001(2) -0.024(2)
C7 0.0332(15) 0.0493(19) 0.0339(16) 0.0092(14) -0.0053(12) 0.0081(13)
C8 0.0391(19) 0.086(3) 0.056(2) 0.013(2) -0.0165(16) 0.0015(18)
C9 0.074(3) 0.046(2) 0.057(2) 0.0143(17) -0.0067(19) 0.0210(18)
C10 0.0368(16) 0.0340(16) 0.0478(18) -0.0042(14) -0.0012(14) 0.0099(13)
C11 0.0345(17) 0.050(2) 0.065(2) -0.0040(17) -0.0050(15) 0.0142(15)
C12 0.064(2) 0.053(2) 0.082(3) -0.028(2) -0.012(2) 0.0210(19)
C13 0.0466(18) 0.0419(17) 0.0299(15) -0.0083(13) 0.0015(13) 0.0044(14)
C14 0.055(2) 0.072(3) 0.0369(18) -0.0046(17) 0.0142(16) 0.0016(18)
C15 0.060(2) 0.057(2) 0.0374(18) -0.0097(16) -0.0100(16) -0.0033(17)
C16 0.0415(17) 0.0282(15) 0.0429(17) -0.0057(13) 0.0107(14) -0.0083(13)
C17 0.067(2) 0.0356(17) 0.0453(19) 0.0007(15) 0.0045(17) -0.0092(16)
C18 0.046(2) 0.046(2) 0.089(3) -0.0085(19) -0.0085(19) -0.0037(16)
C19 0.0265(14) 0.0524(19) 0.0317(15) 0.0102(13) -0.0001(12) 0.0081(13)
C20 0.057(2) 0.068(3) 0.0439(19) -0.0030(17) -0.0101(17) 0.0063(18)
C21 0.059(2) 0.060(2) 0.059(2) 0.0214(19) -0.0039(18) 0.0101(18)
C22 0.0203(13) 0.0441(17) 0.0453(18) 0.0010(14) 0.0037(12) -0.0047(12)
C23 0.0288(16) 0.065(2) 0.064(2) -0.0061(18) 0.0025(15) -0.0135(15)
C24 0.0306(16) 0.083(3) 0.048(2) 0.0047(18) 0.0091(15) 0.0009(17)
C25 0.0298(15) 0.0315(15) 0.0491(18) -0.0037(13) 0.0027(13) 0.0056(12)
C26 0.0364(18) 0.050(2) 0.070(2) -0.0142(18) -0.0031(16) 0.0144(15)
C27 0.0408(18) 0.0388(18) 0.063(2) -0.0152(16) -0.0010(16) 0.0056(14)
C28 0.0378(17) 0.0259(15) 0.061(2) -0.0030(14) 0.0134(15) -0.0059(13)
C29 0.059(2) 0.0306(18) 0.144(4) 0.019(2) 0.015(3) 0.0037(17)
C30 0.072(3) 0.050(2) 0.067(2) -0.0230(19) 0.015(2) -0.0292(19)
C31 0.0204(13) 0.0315(15) 0.0556(19) 0.0060(14) 0.0060(13) 0.0029(11)
C32 0.041(2) 0.069(3) 0.083(3) 0.004(2) -0.0157(19) 0.0058(18)
C33 0.045(2) 0.065(3) 0.093(3) 0.021(2) 0.035(2) 0.0214(18)
C34 0.0431(17) 0.0345(16) 0.0375(16) 0.0093(13) 0.0075(13) -0.0004(13)
C35 0.055(2) 0.047(2) 0.055(2) 0.0164(17) 0.0156(17) -0.0053(16)
C36 0.058(2) 0.055(2) 0.0366(17) 0.0115(15) 0.0036(15) -0.0007(17)
K1 0.0295(4) 0.0321(4) 0.0349(4) -0.0007(4) 0.0025(3) -0.0003(4)
C37 0.0329(17) 0.056(2) 0.084(3) -0.012(2) 0.0056(18) -0.0108(16)
O13 0.0319(11) 0.0484(14) 0.0605(15) -0.0086(11) 0.0078(10) -0.0062(10)
C38 0.0349(18) 0.083(3) 0.073(3) -0.018(2) 0.0192(18) -0.0016(18)
C39 0.040(2) 0.068(3) 0.086(3) -0.031(2) 0.0085(19) 0.0099(18)
O14 0.0380(12) 0.0423(12) 0.0477(13) -0.0084(10) 0.0081(10) 0.0019(9)
C40 0.060(2) 0.0434(19) 0.048(2) -0.0132(16) 0.0031(17) -0.0009(16)
C41 0.057(2) 0.049(2) 0.0420(19) -0.0055(15) -0.0045(16) -0.0046(16)
O15 0.0393(12) 0.0480(13) 0.0413(12) -0.0034(10) -0.0025(10) -0.0014(10)
C42 0.0374(18) 0.062(2) 0.067(2) -0.0101(19) -0.0122(17) -0.0064(16)
O16 0.084(4) 0.105(4) 0.125(4) 0.079(3) -0.030(3) -0.026(4)
C43 0.071(6) 0.074(6) 0.125(8) 0.046(6) -0.010(5) -0.001(4)
C44 0.140(8) 0.123(6) 0.103(6) 0.032(5) -0.060(6) -0.053(6)
C45 0.086(9) 0.097(9) 0.077(7) 0.019(6) 0.017(6) -0.012(6)
C46 0.172(9) 0.166(8) 0.142(8) 0.097(6) -0.086(7) -0.107(7)
O16' 0.084(4) 0.105(4) 0.125(4) 0.079(3) -0.030(3) -0.026(4)
C43' 0.071(6) 0.074(6) 0.125(8) 0.046(6) -0.010(5) -0.001(4)
C44' 0.140(8) 0.123(6) 0.103(6) 0.032(5) -0.060(6) -0.053(6)
C45' 0.086(9) 0.097(9) 0.077(7) 0.019(6) 0.017(6) -0.012(6)
C46' 0.172(9) 0.166(8) 0.142(8) 0.097(6) -0.086(7) -0.107(7)
O16" 0.084(4) 0.105(4) 0.125(4) 0.079(3) -0.030(3) -0.026(4)
C43" 0.071(6) 0.074(6) 0.125(8) 0.046(6) -0.010(5) -0.001(4)
C44" 0.140(8) 0.123(6) 0.103(6) 0.032(5) -0.060(6) -0.053(6)
C45" 0.086(9) 0.097(9) 0.077(7) 0.019(6) 0.017(6) -0.012(6)
C46" 0.172(9) 0.166(8) 0.142(8) 0.097(6) -0.086(7) -0.107(7)
K2 0.0393(5) 0.0417(5) 0.0462(5) -0.0055(4) 0.0041(4) 0.0042(4)
C47 0.056(2) 0.077(3) 0.093(3) -0.049(3) -0.012(2) 0.016(2)
O17 0.0513(14) 0.0439(14) 0.0744(17) -0.0167(13) -0.0022(12) 0.0047(11)
C48 0.082(3) 0.040(2) 0.129(5) -0.018(3) 0.014(3) 0.004(2)
C49 0.071(3) 0.051(2) 0.109(4) 0.022(3) 0.007(3) 0.012(2)
O18 0.0499(15) 0.0577(16) 0.0691(18) 0.0081(13) -0.0020(13) 0.0016(12)
C50 0.060(3) 0.091(3) 0.064(3) 0.027(2) -0.004(2) -0.005(2)
C51 0.055(2) 0.115(4) 0.050(2) 0.005(2) 0.0054(19) -0.009(2)
O19 0.0403(13) 0.0790(18) 0.0503(14) -0.0120(13) 0.0043(11) 0.0041(12)
C52 0.048(2) 0.104(4) 0.060(3) -0.035(2) -0.0008(19) 0.011(2)
O20 0.050(2) 0.102(3) 0.099(3) 0.029(3) 0.005(2) -0.006(2)
C53 0.054(3) 0.107(5) 0.070(4) 0.038(3) 0.006(3) 0.004(3)
C54 0.091(5) 0.179(7) 0.062(5) 0.034(5) 0.021(4) 0.035(5)
C55 0.117(6) 0.181(8) 0.063(4) 0.014(5) -0.005(4) 0.080(6)
C56 0.056(3) 0.094(4) 0.043(3) 0.006(3) -0.005(2) -0.006(3)
O20' 0.050(2) 0.102(3) 0.099(3) 0.029(3) 0.005(2) -0.006(2)
C53' 0.054(3) 0.107(5) 0.070(4) 0.038(3) 0.006(3) 0.004(3)
C54' 0.091(5) 0.179(7) 0.062(5) 0.034(5) 0.021(4) 0.035(5)
C55' 0.117(6) 0.181(8) 0.063(4) 0.014(5) -0.005(4) 0.080(6)
C56' 0.056(3) 0.094(4) 0.043(3) 0.006(3) -0.005(2) -0.006(3)

loop_
_atom_type_symbol
_atom_type_description
_atom_type_scat_dispersion_real
_atom_type_scat_dispersion_imag
_atom_type_scat_source
C C 0.0033 0.0016 'International Tables Vol C Tables 4.2.6.8 and 6.1.1.4'
H H 0.0000 0.0000 'International Tables Vol C Tables 4.2.6.8 and 6.1.1.4'
O O 0.0106 0.0060 'International Tables Vol C Tables 4.2.6.8 and 6.1.1.4'
P P 0.1023 0.0942 'International Tables Vol C Tables 4.2.6.8 and 6.1.1.4'
K K 0.2009 0.2494 'International Tables Vol C Tables 4.2.6.8 and 6.1.1.4'
Co Co 0.3494 0.9721 'International Tables Vol C Tables 4.2.6.8 and 6.1.1.4'

loop_
_geom_angle_atom_site_label_1
_geom_angle_atom_site_label_2
_geom_angle_atom_site_label_3
_geom_angle
_geom_angle_site_symmetry_1
_geom_angle_site_symmetry_3
P1 Co1 P4 117.35(3) . .
P1 Co1 P2 104.02(3) . .
P4 Co1 P2 106.94(3) . .
P1 Co1 P3 106.55(3) . .
P4 Co1 P3 105.84(3) . .
P2 Co1 P3 116.66(3) . .
O3 P1 O2 97.49(10) . .
O3 P1 O1 93.99(10) . .
O2 P1 O1 95.53(10) . .
O3 P1 Co1 118.15(7) . .
O2 P1 Co1 124.38(8) . .
O1 P1 Co1 120.68(7) . .
O5 P2 O6 98.80(10) . .
O5 P2 O4 94.92(10) . .
O6 P2 O4 94.01(10) . .
O5 P2 Co1 117.89(7) . .
O6 P2 Co1 124.08(8) . .
O4 P2 Co1 120.77(8) . .
O8 P3 O7 98.10(10) . .
O8 P3 O9 93.94(10) . .
O7 P3 O9 94.65(10) . .
O8 P3 Co1 117.91(7) . .
O7 P3 Co1 123.79(7) . .
O9 P3 Co1 121.83(7) . .
O10 P4 O11 96.96(10) . .
O10 P4 O12 93.71(10) . .
O11 P4 O12 94.91(10) . .
O10 P4 Co1 118.23(7) . .
O11 P4 Co1 124.55(7) . .
O12 P4 Co1 121.54(8) . .
C1 O1 P1 123.54(17) . .
C4 O2 P1 122.74(17) . .
C7 O3 P1 122.84(17) . .
C10 O4 P2 124.07(18) . .
C13 O5 P2 122.17(18) . .
C16 O6 P2 122.78(17) . .
C19 O7 P3 122.72(16) . .
C22 O8 P3 121.91(18) . .
C25 O9 P3 122.63(18) . .
C28 O10 P4 121.94(18) . .
C31 O11 P4 122.55(17) . .
C34 O12 P4 122.20(17) . .
O1 C1 C2 108.5(2) . .
O1 C1 C3 109.3(2) . .
C2 C1 C3 110.9(3) . .
O1 C1 H1A 109.4 . .
C2 C1 H1A 109.4 . .
C3 C1 H1A 109.4 . .
C1 C2 H2A 109.5 . .
C1 C2 H2B 109.5 . .
H2A C2 H2B 109.5 . .
C1 C2 H2C 109.5 . .
H2A C2 H2C 109.5 . .
H2B C2 H2C 109.5 . .
C1 C3 H3A 109.5 . .
C1 C3 H3B 109.5 . .
H3A C3 H3B 109.5 . .
C1 C3 H3C 109.5 . .
H3A C3 H3C 109.5 . .
H3B C3 H3C 109.5 . .
O2 C4 C6 108.2(3) . .
O2 C4 C5 108.7(3) . .
C6 C4 C5 111.3(3) . .
O2 C4 H4A 109.5 . .
C6 C4 H4A 109.5 . .
C5 C4 H4A 109.5 . .
C4 C5 H5A 109.5 . .
C4 C5 H5B 109.5 . .
H5A C5 H5B 109.5 . .
C4 C5 H5C 109.5 . .
H5A C5 H5C 109.5 . .
H5B C5 H5C 109.5 . .
C4 C6 H6A 109.5 . .
C4 C6 H6B 109.5 . .
H6A C6 H6B 109.5 . .
C4 C6 H6C 109.5 . .
H6A C6 H6C 109.5 . .
H6B C6 H6C 109.5 . .
O3 C7 C8 108.3(3) . .
O3 C7 C9 109.3(2) . .
C8 C7 C9 113.1(3) . .
O3 C7 H7A 108.7 . .
C8 C7 H7A 108.7 . .
C9 C7 H7A 108.7 . .
C7 C8 H8A 109.5 . .
C7 C8 H8B 109.5 . .
H8A C8 H8B 109.5 . .
C7 C8 H8C 109.5 . .
H8A C8 H8C 109.5 . .
H8B C8 H8C 109.5 . .
C7 C9 H9A 109.5 . .
C7 C9 H9B 109.5 . .
H9A C9 H9B 109.5 . .
C7 C9 H9C 109.5 . .
H9A C9 H9C 109.5 . .
H9B C9 H9C 109.5 . .
O4 C10 C11 107.9(2) . .
O4 C10 C12 109.7(3) . .
C11 C10 C12 110.4(3) . .
O4 C10 H10A 109.6 . .
C11 C10 H10A 109.6 . .
C12 C10 H10A 109.6 . .
C10 C11 H11A 109.5 . .
C10 C11 H11B 109.5 . .
H11A C11 H11B 109.5 . .
C10 C11 H11C 109.5 . .
H11A C11 H11C 109.5 . .
H11B C11 H11C 109.5 . .
C10 C12 H12A 109.5 . .
C10 C12 H12B 109.5 . .
H12A C12 H12B 109.5 . .
C10 C12 H12C 109.5 . .
H12A C12 H12C 109.5 . .
H12B C12 H12C 109.5 . .
O5 C13 C15 107.2(2) . .
O5 C13 C14 109.8(2) . .
C15 C13 C14 111.6(3) . .
O5 C13 H13A 109.4 . .
C15 C13 H13A 109.4 . .
C14 C13 H13A 109.4 . .
C13 C14 H14A 109.5 . .
C13 C14 H14B 109.5 . .
H14A C14 H14B 109.5 . .
C13 C14 H14C 109.5 . .
H14A C14 H14C 109.5 . .
H14B C14 H14C 109.5 . .
C13 C15 H15A 109.5 . .
C13 C15 H15B 109.5 . .
H15A C15 H15B 109.5 . .
C13 C15 H15C 109.5 . .
H15A C15 H15C 109.5 . .
H15B C15 H15C 109.5 . .
O6 C16 C18 109.5(3) . .
O6 C16 C17 106.3(2) . .
C18 C16 C17 112.3(3) . .
O6 C16 H16A 109.6 . .
C18 C16 H16A 109.6 . .
C17 C16 H16A 109.6 . .
C16 C17 H17A 109.5 . .
C16 C17 H17B 109.5 . .
H17A C17 H17B 109.5 . .
C16 C17 H17C 109.5 . .
H17A C17 H17C 109.5 . .
H17B C17 H17C 109.5 . .
C16 C18 H18A 109.5 . .
C16 C18 H18B 109.5 . .
H18A C18 H18B 109.5 . .
C16 C18 H18C 109.5 . .
H18A C18 H18C 109.5 . .
H18B C18 H18C 109.5 . .
O7 C19 C20 108.6(3) . .
O7 C19 C21 107.9(3) . .
C20 C19 C21 111.9(3) . .
O7 C19 H19A 109.5 . .
C20 C19 H19A 109.5 . .
C21 C19 H19A 109.5 . .
C19 C20 H20A 109.5 . .
C19 C20 H20B 109.5 . .
H20A C20 H20B 109.5 . .
C19 C20 H20C 109.5 . .
H20A C20 H20C 109.5 . .
H20B C20 H20C 109.5 . .
C19 C21 H21A 109.5 . .
C19 C21 H21B 109.5 . .
H21A C21 H21B 109.5 . .
C19 C21 H21C 109.5 . .
H21A C21 H21C 109.5 . .
H21B C21 H21C 109.5 . .
O8 C22 C23 108.3(2) . .
O8 C22 C24 108.7(2) . .
C23 C22 C24 112.9(3) . .
O8 C22 H22A 108.9 . .
C23 C22 H22A 108.9 . .
C24 C22 H22A 108.9 . .
C22 C23 H23A 109.5 . .
C22 C23 H23B 109.5 . .
H23A C23 H23B 109.5 . .
C22 C23 H23C 109.5 . .
H23A C23 H23C 109.5 . .
H23B C23 H23C 109.5 . .
C22 C24 H24A 109.5 . .
C22 C24 H24B 109.5 . .
H24A C24 H24B 109.5 . .
C22 C24 H24C 109.5 . .
H24A C24 H24C 109.5 . .
H24B C24 H24C 109.5 . .
O9 C25 C27 108.1(2) . .
O9 C25 C26 110.2(2) . .
C27 C25 C26 110.9(3) . .
O9 C25 H25A 109.2 . .
C27 C25 H25A 109.2 . .
C26 C25 H25A 109.2 . .
C25 C26 H26A 109.5 . .
C25 C26 H26B 109.5 . .
H26A C26 H26B 109.5 . .
C25 C26 H26C 109.5 . .
H26A C26 H26C 109.5 . .
H26B C26 H26C 109.5 . .
C25 C27 H27A 109.5 . .
C25 C27 H27B 109.5 . .
H27A C27 H27B 109.5 . .
C25 C27 H27C 109.5 . .
H27A C27 H27C 109.5 . .
H27B C27 H27C 109.5 . .
O10 C28 C29 109.1(3) . .
O10 C28 C30 106.9(3) . .
C29 C28 C30 113.6(3) . .
O10 C28 H28A 109.0 . .
C29 C28 H28A 109.0 . .
C30 C28 H28A 109.0 . .
C28 C29 H29A 109.5 . .
C28 C29 H29B 109.5 . .
H29A C29 H29B 109.5 . .
C28 C29 H29C 109.5 . .
H29A C29 H29C 109.5 . .
H29B C29 H29C 109.5 . .
C28 C30 H30A 109.5 . .
C28 C30 H30B 109.5 . .
H30A C30 H30B 109.5 . .
C28 C30 H30C 109.5 . .
H30A C30 H30C 109.5 . .
H30B C30 H30C 109.5 . .
O11 C31 C32 109.1(3) . .
O11 C31 C33 107.2(2) . .
C32 C31 C33 111.8(3) . .
O11 C31 H31A 109.6 . .
C32 C31 H31A 109.6 . .
C33 C31 H31A 109.6 . .
C31 C32 H32A 109.5 . .
C31 C32 H32B 109.5 . .
H32A C32 H32B 109.5 . .
C31 C32 H32C 109.5 . .
H32A C32 H32C 109.5 . .
H32B C32 H32C 109.5 . .
C31 C33 H33A 109.5 . .
C31 C33 H33B 109.5 . .
H33A C33 H33B 109.5 . .
C31 C33 H33C 109.5 . .
H33A C33 H33C 109.5 . .
H33B C33 H33C 109.5 . .
O12 C34 C36 108.0(3) . .
O12 C34 C35 109.0(3) . .
C36 C34 C35 111.7(3) . .
O12 C34 H34A 109.4 . .
C36 C34 H34A 109.4 . .
C35 C34 H34A 109.4 . .
C34 C35 H35A 109.5 . .
C34 C35 H35B 109.5 . .
H35A C35 H35B 109.5 . .
C34 C35 H35C 109.5 . .
H35A C35 H35C 109.5 . .
H35B C35 H35C 109.5 . .
C34 C36 H36A 109.5 . .
C34 C36 H36B 109.5 . .
H36A C36 H36B 109.5 . .
C34 C36 H36C 109.5 . .
H36A C36 H36C 109.5 . .
H36B C36 H36C 109.5 . .
O16 K1 O16 179.999(3) . 3_576
O16 K1 O16' 177.2(9) . 3_576
O16 K1 O16' 2.8(9) 3_576 3_576
O16 K1 O16' 2.8(9) . .
O16 K1 O16' 177.2(9) 3_576 .
O16' K1 O16' 179.999(2) 3_576 .
O16 K1 O16" 165.5(5) . 3_576
O16 K1 O16" 14.5(5) 3_576 3_576
O16' K1 O16" 17.0(7) 3_576 3_576
O16' K1 O16" 163.0(7) . 3_576
O16 K1 O16" 14.5(5) . .
O16 K1 O16" 165.5(5) 3_576 .
O16' K1 O16" 163.0(7) 3_576 .
O16' K1 O16" 17.0(7) . .
O16" K1 O16" 180.000(2) 3_576 .
O16 K1 O14 90.4(4) . .
O16 K1 O14 89.6(4) 3_576 .
O16' K1 O14 92.1(5) 3_576 .
O16' K1 O14 87.9(5) . .
O16" K1 O14 81.4(5) 3_576 .
O16" K1 O14 98.6(5) . .
O16 K1 O14 89.6(4) . 3_576
O16 K1 O14 90.4(4) 3_576 3_576
O16' K1 O14 87.9(5) 3_576 3_576
O16' K1 O14 92.1(5) . 3_576
O16" K1 O14 98.6(5) 3_576 3_576
O16" K1 O14 81.4(5) . 3_576
O14 K1 O14 180.0 . 3_576
O16 K1 O13 97.3(4) . 3_576
O16 K1 O13 82.7(4) 3_576 3_576
O16' K1 O13 80.4(6) 3_576 3_576
O16' K1 O13 99.6(6) . 3_576
O16" K1 O13 97.2(4) 3_576 3_576
O16" K1 O13 82.8(4) . 3_576
O14 K1 O13 118.89(6) . 3_576
O14 K1 O13 61.11(6) 3_576 3_576
O16 K1 O13 82.7(4) . .
O16 K1 O13 97.3(4) 3_576 .
O16' K1 O13 99.6(6) 3_576 .
O16' K1 O13 80.4(6) . .
O16" K1 O13 82.8(4) 3_576 .
O16" K1 O13 97.2(4) . .
O14 K1 O13 61.11(6) . .
O14 K1 O13 118.89(6) 3_576 .
O13 K1 O13 180.0 3_576 .
O16 K1 O15 94.7(4) . 3_576
O16 K1 O15 85.3(4) 3_576 3_576
O16' K1 O15 85.2(5) 3_576 3_576
O16' K1 O15 94.8(5) . 3_576
O16" K1 O15 79.3(5) 3_576 3_576
O16" K1 O15 100.7(5) . 3_576
O14 K1 O15 119.44(6) . 3_576
O14 K1 O15 60.56(6) 3_576 3_576
O13 K1 O15 120.13(6) 3_576 3_576
O13 K1 O15 59.87(6) . 3_576
O16 K1 O15 85.3(4) . .
O16 K1 O15 94.7(4) 3_576 .
O16' K1 O15 94.8(5) 3_576 .
O16' K1 O15 85.2(5) . .
O16" K1 O15 100.7(5) 3_576 .
O16" K1 O15 79.3(5) . .
O14 K1 O15 60.56(6) . .
O14 K1 O15 119.44(6) 3_576 .
O13 K1 O15 59.87(6) 3_576 .
O13 K1 O15 120.13(6) . .
O15 K1 O15 180.0 3_576 .
O13 C37 C42 108.6(3) . 3_576
O13 C37 H37A 110.0 . .
C42 C37 H37A 110.0 3_576 .
O13 C37 H37B 110.0 . .
C42 C37 H37B 110.0 3_576 .
H37A C37 H37B 108.4 . .
C37 O13 C38 112.7(3) . .
C37 O13 K1 116.06(18) . .
C38 O13 K1 113.25(19) . .
O13 C38 C39 108.6(3) . .
O13 C38 H38A 110.0 . .
C39 C38 H38A 110.0 . .
O13 C38 H38B 110.0 . .
C39 C38 H38B 110.0 . .
H38A C38 H38B 108.4 . .
O14 C39 C38 108.8(3) . .
O14 C39 H39A 109.9 . .
C38 C39 H39A 109.9 . .
O14 C39 H39B 109.9 . .
C38 C39 H39B 109.9 . .
H39A C39 H39B 108.3 . .
C39 O14 C40 111.7(3) . .
C39 O14 K1 114.20(19) . .
C40 O14 K1 114.36(18) . .
O14 C40 C41 109.0(3) . .
O14 C40 H40A 109.9 . .
C41 C40 H40A 109.9 . .
O14 C40 H40B 109.9 . .
C41 C40 H40B 109.9 . .
H40A C40 H40B 108.3 . .
O15 C41 C40 109.0(3) . .
O15 C41 H41A 109.9 . .
C40 C41 H41A 109.9 . .
O15 C41 H41B 109.9 . .
C40 C41 H41B 109.9 . .
H41A C41 H41B 108.3 . .
C41 O15 C42 112.5(3) . .
C41 O15 K1 112.95(18) . .
C42 O15 K1 113.14(18) . .
O15 C42 C37 108.7(3) . 3_576
O15 C42 H42A 109.9 . .
C37 C42 H42A 109.9 3_576 .
O15 C42 H42B 109.9 . .
C37 C42 H42B 109.9 3_576 .
H42A C42 H42B 108.3 . .
C43 O16 C46 102(2) . .
C43 O16 K1 130.3(17) . .
C46 O16 K1 126.5(9) . .
O16 C43 C44 96.8(14) . .
O16 C43 H43A 112.4 . .
C44 C43 H43A 112.4 . .
O16 C43 H43B 112.4 . .
C44 C43 H43B 112.4 . .
H43A C43 H43B 110.0 . .
C45 C44 C43 107.1(8) . .
C45 C44 H44A 110.3 . .
C43 C44 H44A 110.3 . .
C45 C44 H44B 110.3 . .
C43 C44 H44B 110.3 . .
H44A C44 H44B 108.6 . .
C44 C45 C46 102.3(11) . .
C44 C45 H45A 111.3 . .
C46 C45 H45A 111.3 . .
C44 C45 H45B 111.3 . .
C46 C45 H45B 111.3 . .
H45A C45 H45B 109.2 . .
O16 C46 C45 101.4(17) . .
O16 C46 H46A 111.5 . .
C45 C46 H46A 111.5 . .
O16 C46 H46B 111.5 . .
C45 C46 H46B 111.5 . .
H46A C46 H46B 109.3 . .
C43' O16' C46' 99(3) . .
C43' O16' K1 114(2) . .
C46' O16' K1 124.7(13) . .
O16' C43' C44' 109(2) . .
O16' C43' H43C 110.0 . .
C44' C43' H43C 110.0 . .
O16' C43' H43D 110.0 . .
C44' C43' H43D 110.0 . .
H43C C43' H43D 108.4 . .
C45' C44' C43' 104.5(11) . .
C45' C44' H44C 110.9 . .
C43' C44' H44C 110.9 . .
C45' C44' H44D 110.9 . .
C43' C44' H44D 110.9 . .
H44C C44' H44D 108.9 . .
C44' C45' C46' 103.3(14) . .
C44' C45' H45C 111.1 . .
C46' C45' H45C 111.1 . .
C44' C45' H45D 111.1 . .
C46' C45' H45D 111.1 . .
H45C C45' H45D 109.1 . .
O16' C46' C45' 108(3) . .
O16' C46' H46C 110.1 . .
C45' C46' H46C 110.1 . .
O16' C46' H46D 110.1 . .
C45' C46' H46D 110.1 . .
H46C C46' H46D 108.5 . .
C43" O16" C46" 104.4(19) . .
C43" O16" K1 124.7(15) . .
C46" O16" K1 109.7(14) . .
O16" C43" C44" 109.4(16) . .
O16" C43" H43E 109.8 . .
C44" C43" H43E 109.8 . .
O16" C43" H43F 109.8 . .
C44" C43" H43F 109.8 . .
H43E C43" H43F 108.2 . .
C45" C44" C43" 105.4(11) . .
C45" C44" H44E 110.7 . .
C43" C44" H44E 110.7 . .
C45" C44" H44F 110.7 . .
C43" C44" H44F 110.7 . .
H44E C44" H44F 108.8 . .
C44" C45" C46" 104.9(12) . .
C44" C45" H45E 110.8 . .
C46" C45" H45E 110.8 . .
C44" C45" H45F 110.8 . .
C46" C45" H45F 110.8 . .
H45E C45" H45F 108.8 . .
O16" C46" C45" 107.5(17) . .
O16" C46" K1 47.6(11) . .
C45" C46" K1 152.1(14) . .
O16" C46" H46E 110.2 . .
C45" C46" H46E 110.2 . .
K1 C46" H46E 92.9 . .
O16" C46" H46F 110.2 . .
C45" C46" H46F 110.2 . .
K1 C46" H46F 75.1 . .
H46E C46" H46F 108.5 . .
O20' K2 O20' 180.000(1) 3_676 .
O20' K2 O20 27.8(3) 3_676 3_676
O20' K2 O20 152.2(3) . 3_676
O20' K2 O20 152.2(3) 3_676 .
O20' K2 O20 27.8(3) . .
O20 K2 O20 180.0 3_676 .
O20' K2 O17 75.9(3) 3_676 3_676
O20' K2 O17 104.1(3) . 3_676
O20 K2 O17 100.36(11) 3_676 3_676
O20 K2 O17 79.64(11) . 3_676
O20' K2 O17 104.1(3) 3_676 .
O20' K2 O17 75.9(3) . .
O20 K2 O17 79.64(11) 3_676 .
O20 K2 O17 100.36(11) . .
O17 K2 O17 180.00(5) 3_676 .
O20' K2 O19 79.2(3) 3_676 3_676
O20' K2 O19 100.8(3) . 3_676
O20 K2 O19 78.43(10) 3_676 3_676
O20 K2 O19 101.57(10) . 3_676
O17 K2 O19 118.71(8) 3_676 3_676
O17 K2 O19 61.29(8) . 3_676
O20' K2 O19 100.8(3) 3_676 .
O20' K2 O19 79.2(3) . .
O20 K2 O19 101.57(10) 3_676 .
O20 K2 O19 78.43(10) . .
O17 K2 O19 61.29(8) 3_676 .
O17 K2 O19 118.71(8) . .
O19 K2 O19 180.00(9) 3_676 .
O20' K2 O18 103.1(3) 3_676 .
O20' K2 O18 76.9(3) . .
O20 K2 O18 79.88(9) 3_676 .
O20 K2 O18 100.12(9) . .
O17 K2 O18 118.99(8) 3_676 .
O17 K2 O18 61.01(8) . .
O19 K2 O18 120.87(8) 3_676 .
O19 K2 O18 59.13(8) . .
O20' K2 O18 76.9(3) 3_676 3_676
O20' K2 O18 103.1(3) . 3_676
O20 K2 O18 100.12(9) 3_676 3_676
O20 K2 O18 79.88(9) . 3_676
O17 K2 O18 61.01(8) 3_676 3_676
O17 K2 O18 118.99(8) . 3_676
O19 K2 O18 59.13(8) 3_676 3_676
O19 K2 O18 120.87(8) . 3_676
O18 K2 O18 180.00(8) . 3_676
O20' K2 C56' 152.49(17) 3_676 .
O20' K2 C56' 27.51(17) . .
O20 K2 C56' 177.8(5) 3_676 .
O20 K2 C56' 2.2(5) . .
O17 K2 C56' 81.0(3) 3_676 .
O17 K2 C56' 99.0(3) . .
O19 K2 C56' 99.4(4) 3_676 .
O19 K2 C56' 80.6(4) . .
O18 K2 C56' 101.0(3) . .
O18 K2 C56' 79.0(3) 3_676 .
O20' K2 C56' 27.51(17) 3_676 3_676
O20' K2 C56' 152.49(17) . 3_676
O20 K2 C56' 2.2(5) 3_676 3_676
O20 K2 C56' 177.8(5) . 3_676
O17 K2 C56' 99.0(3) 3_676 3_676
O17 K2 C56' 81.0(3) . 3_676
O19 K2 C56' 80.6(4) 3_676 3_676
O19 K2 C56' 99.4(4) . 3_676
O18 K2 C56' 79.0(3) . 3_676
O18 K2 C56' 101.0(3) 3_676 3_676
C56' K2 C56' 179.999(2) . 3_676
O17 C47 C52 109.6(3) . 3_676
O17 C47 H47A 109.7 . .
C52 C47 H47A 109.7 3_676 .
O17 C47 H47B 109.7 . .
C52 C47 H47B 109.7 3_676 .
H47A C47 H47B 108.2 . .
C48 O17 C47 112.7(3) . .
C48 O17 K2 112.9(2) . .
C47 O17 K2 111.5(2) . .
O17 C48 C49 110.9(3) . .
O17 C48 H48A 109.5 . .
C49 C48 H48A 109.5 . .
O17 C48 H48B 109.5 . .
C49 C48 H48B 109.5 . .
H48A C48 H48B 108.0 . .
O18 C49 C48 108.4(4) . .
O18 C49 H49A 110.0 . .
C48 C49 H49A 110.0 . .
O18 C49 H49B 110.0 . .
C48 C49 H49B 110.0 . .
H49A C49 H49B 108.4 . .
C50 O18 C49 113.1(3) . .
C50 O18 K2 115.8(2) . .
C49 O18 K2 113.3(2) . .
O18 C50 C51 108.5(3) . .
O18 C50 H50A 110.0 . .
C51 C50 H50A 110.0 . .
O18 C50 H50B 110.0 . .
C51 C50 H50B 110.0 . .
H50A C50 H50B 108.4 . .
O19 C51 C50 108.4(3) . .
O19 C51 H51A 110.0 . .
C50 C51 H51A 110.0 . .
O19 C51 H51B 110.0 . .
C50 C51 H51B 110.0 . .
H51A C51 H51B 108.4 . .
C52 O19 C51 112.4(3) . .
C52 O19 K2 114.3(2) . .
C51 O19 K2 117.0(2) . .
O19 C52 C47 108.3(3) . 3_676
O19 C52 H52A 110.0 . .
C47 C52 H52A 110.0 3_676 .
O19 C52 H52B 110.0 . .
C47 C52 H52B 110.0 3_676 .
H52A C52 H52B 108.4 . .
C53 O20 C56 104.9(4) . .
C53 O20 K2 117.5(4) . .
C56 O20 K2 118.2(3) . .
O20 C53 C54 107.8(4) . .
O20 C53 H53A 110.1 . .
C54 C53 H53A 110.1 . .
O20 C53 H53B 110.1 . .
C54 C53 H53B 110.1 . .
H53A C53 H53B 108.5 . .
C55 C54 C53 104.6(4) . .
C55 C54 H54A 110.8 . .
C53 C54 H54A 110.8 . .
C55 C54 H54B 110.8 . .
C53 C54 H54B 110.8 . .
H54A C54 H54B 108.9 . .
C54 C55 C56 106.9(4) . .
C54 C55 H55A 110.3 . .
C56 C55 H55A 110.3 . .
C54 C55 H55B 110.3 . .
C56 C55 H55B 110.3 . .
H55A C55 H55B 108.6 . .
O20 C56 C55 106.7(4) . .
O20 C56 H56A 110.4 . .
C55 C56 H56A 110.4 . .
O20 C56 H56B 110.4 . .
C55 C56 H56B 110.4 . .
H56A C56 H56B 108.6 . .
C53' O20' C56' 101.5(12) . .
C53' O20' K2 118.7(10) . .
C56' O20' K2 91.7(9) . .
O20' C53' C54' 102.1(11) . .
O20' C53' H53C 111.3 . .
C54' C53' H53C 111.3 . .
O20' C53' H53D 111.3 . .
C54' C53' H53D 111.3 . .
H53C C53' H53D 109.2 . .
C55' C54' C53' 104.8(10) . .
C55' C54' H54C 110.8 . .
C53' C54' H54C 110.8 . .
C55' C54' H54D 110.8 . .
C53' C54' H54D 110.8 . .
H54C C54' H54D 108.9 . .
C54' C55' C56' 104.6(11) . .
C54' C55' H55C 110.8 . .
C56' C55' H55C 110.8 . .
C54' C55' H55D 110.8 . .
C56' C55' H55D 110.8 . .
H55C C55' H55D 108.9 . .
O20' C56' C55' 102.6(12) . .
O20' C56' K2 60.8(8) . .
C55' C56' K2 159.3(11) . .
O20' C56' H56C 111.2 . .
C55' C56' H56C 111.2 . .
K2 C56' H56C 68.1 . .
O20' C56' H56D 111.2 . .
C55' C56' H56D 111.2 . .
K2 C56' H56D 87.5 . .
H56C C56' H56D 109.2 . .

loop_
_geom_bond_atom_site_label_1
_geom_bond_atom_site_label_2
_geom_bond_distance
_geom_bond_site_symmetry_2
Co1 P1 2.0693(7) .
Co1 P4 2.0712(8) .
Co1 P2 2.0757(8) .
Co1 P3 2.0769(7) .
P1 O3 1.6427(18) .
P1 O2 1.6605(19) .
P1 O1 1.6633(19) .
P2 O5 1.6458(19) .
P2 O6 1.649(2) .
P2 O4 1.6646(19) .
P3 O8 1.6401(19) .
P3 O7 1.6562(19) .
P3 O9 1.6659(19) .
P4 O10 1.6392(19) .
P4 O11 1.6587(19) .
P4 O12 1.6641(19) .
O1 C1 1.437(3) .
O2 C4 1.431(3) .
O3 C7 1.448(3) .
O4 C10 1.434(3) .
O5 C13 1.451(3) .
O6 C16 1.436(3) .
O7 C19 1.428(3) .
O8 C22 1.449(3) .
O9 C25 1.435(3) .
O10 C28 1.447(3) .
O11 C31 1.431(3) .
O12 C34 1.435(3) .
C1 C2 1.515(4) .
C1 C3 1.515(4) .
C1 H1A 1.0000 .
C2 H2A 0.9800 .
C2 H2B 0.9800 .
C2 H2C 0.9800 .
C3 H3A 0.9800 .
C3 H3B 0.9800 .
C3 H3C 0.9800 .
C4 C6 1.503(5) .
C4 C5 1.511(4) .
C4 H4A 1.0000 .
C5 H5A 0.9800 .
C5 H5B 0.9800 .
C5 H5C 0.9800 .
C6 H6A 0.9800 .
C6 H6B 0.9800 .
C6 H6C 0.9800 .
C7 C8 1.504(4) .
C7 C9 1.509(5) .
C7 H7A 1.0000 .
C8 H8A 0.9800 .
C8 H8B 0.9800 .
C8 H8C 0.9800 .
C9 H9A 0.9800 .
C9 H9B 0.9800 .
C9 H9C 0.9800 .
C10 C11 1.516(4) .
C10 C12 1.516(4) .
C10 H10A 1.0000 .
C11 H11A 0.9800 .
C11 H11B 0.9800 .
C11 H11C 0.9800 .
C12 H12A 0.9800 .
C12 H12B 0.9800 .
C12 H12C 0.9800 .
C13 C15 1.512(4) .
C13 C14 1.525(4) .
C13 H13A 1.0000 .
C14 H14A 0.9800 .
C14 H14B 0.9800 .
C14 H14C 0.9800 .
C15 H15A 0.9800 .
C15 H15B 0.9800 .
C15 H15C 0.9800 .
C16 C18 1.505(5) .
C16 C17 1.517(4) .
C16 H16A 1.0000 .
C17 H17A 0.9800 .
C17 H17B 0.9800 .
C17 H17C 0.9800 .
C18 H18A 0.9800 .
C18 H18B 0.9800 .
C18 H18C 0.9800 .
C19 C20 1.508(5) .
C19 C21 1.514(4) .
C19 H19A 1.0000 .
C20 H20A 0.9800 .
C20 H20B 0.9800 .
C20 H20C 0.9800 .
C21 H21A 0.9800 .
C21 H21B 0.9800 .
C21 H21C 0.9800 .
C22 C23 1.510(4) .
C22 C24 1.516(4) .
C22 H22A 1.0000 .
C23 H23A 0.9800 .
C23 H23B 0.9800 .
C23 H23C 0.9800 .
C24 H24A 0.9800 .
C24 H24B 0.9800 .
C24 H24C 0.9800 .
C25 C27 1.520(4) .
C25 C26 1.524(4) .
C25 H25A 1.0000 .
C26 H26A 0.9800 .
C26 H26B 0.9800 .
C26 H26C 0.9800 .
C27 H27A 0.9800 .
C27 H27B 0.9800 .
C27 H27C 0.9800 .
C28 C29 1.511(5) .
C28 C30 1.515(5) .
C28 H28A 1.0000 .
C29 H29A 0.9800 .
C29 H29B 0.9800 .
C29 H29C 0.9800 .
C30 H30A 0.9800 .
C30 H30B 0.9800 .
C30 H30C 0.9800 .
C31 C32 1.503(5) .
C31 C33 1.507(4) .
C31 H31A 1.0000 .
C32 H32A 0.9800 .
C32 H32B 0.9800 .
C32 H32C 0.9800 .
C33 H33A 0.9800 .
C33 H33B 0.9800 .
C33 H33C 0.9800 .
C34 C36 1.509(4) .
C34 C35 1.521(4) .
C34 H34A 1.0000 .
C35 H35A 0.9800 .
C35 H35B 0.9800 .
C35 H35C 0.9800 .
C36 H36A 0.9800 .
C36 H36B 0.9800 .
C36 H36C 0.9800 .
K1 O16 2.67(2) .
K1 O16 2.67(2) 3_576
K1 O16' 2.71(4) 3_576
K1 O16' 2.71(4) .
K1 O16" 2.75(2) 3_576
K1 O16" 2.75(2) .
K1 O14 2.776(2) .
K1 O14 2.776(2) 3_576
K1 O13 2.794(2) 3_576
K1 O13 2.794(2) .
K1 O15 2.839(2) 3_576
K1 O15 2.839(2) .
C37 O13 1.423(4) .
C37 C42 1.489(5) 3_576
C37 H37A 0.9900 .
C37 H37B 0.9900 .
O13 C38 1.426(4) .
C38 C39 1.498(5) .
C38 H38A 0.9900 .
C38 H38B 0.9900 .
C39 O14 1.420(4) .
C39 H39A 0.9900 .
C39 H39B 0.9900 .
O14 C40 1.425(4) .
C40 C41 1.484(5) .
C40 H40A 0.9900 .
C40 H40B 0.9900 .
C41 O15 1.417(4) .
C41 H41A 0.9900 .
C41 H41B 0.9900 .
O15 C42 1.417(4) .
C42 C37 1.489(5) 3_576
C42 H42A 0.9900 .
C42 H42B 0.9900 .
O16 C43 1.4360(10) .
O16 C46 1.4362(10) .
C43 C44 1.4762(10) .
C43 H43A 0.9900 .
C43 H43B 0.9900 .
C44 C45 1.4743(10) .
C44 H44A 0.9900 .
C44 H44B 0.9900 .
C45 C46 1.4760(10) .
C45 H45A 0.9900 .
C45 H45B 0.9900 .
C46 H46A 0.9900 .
C46 H46B 0.9900 .
O16' C43' 1.4360(10) .
O16' C46' 1.4361(11) .
C43' C44' 1.4760(10) .
C43' H43C 0.9900 .
C43' H43D 0.9900 .
C44' C45' 1.4742(10) .
C44' H44C 0.9900 .
C44' H44D 0.9900 .
C45' C46' 1.4760(10) .
C45' H45C 0.9900 .
C45' H45D 0.9900 .
C46' H46C 0.9900 .
C46' H46D 0.9900 .
O16" C43" 1.4359(10) .
O16" C46" 1.4361(10) .
C43" C44" 1.4759(10) .
C43" H43E 0.9900 .
C43" H43F 0.9900 .
C44" C45" 1.4740(10) .
C44" H44E 0.9900 .
C44" H44F 0.9900 .
C45" C46" 1.4760(10) .
C45" H45E 0.9900 .
C45" H45F 0.9900 .
C46" H46E 0.9900 .
C46" H46F 0.9900 .
K2 O20' 2.715(13) 3_676
K2 O20' 2.715(13) .
K2 O20 2.765(4) 3_676
K2 O20 2.765(4) .
K2 O17 2.786(2) 3_676
K2 O17 2.786(2) .
K2 O19 2.792(2) 3_676
K2 O19 2.793(2) .
K2 O18 2.824(2) .
K2 O18 2.824(2) 3_676
K2 C56' 3.108(16) .
K2 C56' 3.108(16) 3_676
C47 O17 1.426(5) .
C47 C52 1.489(6) 3_676
C47 H47A 0.9900 .
C47 H47B 0.9900 .
O17 C48 1.418(5) .
C48 C49 1.474(6) .
C48 H48A 0.9900 .
C48 H48B 0.9900 .
C49 O18 1.428(5) .
C49 H49A 0.9900 .
C49 H49B 0.9900 .
O18 C50 1.428(5) .
C50 C51 1.482(6) .
C50 H50A 0.9900 .
C50 H50B 0.9900 .
C51 O19 1.424(5) .
C51 H51A 0.9900 .
C51 H51B 0.9900 .
O19 C52 1.416(4) .
C52 C47 1.490(6) 3_676
C52 H52A 0.9900 .
C52 H52B 0.9900 .
O20 C53 1.4355(10) .
O20 C56 1.4355(10) .
C53 C54 1.4762(10) .
C53 H53A 0.9900 .
C53 H53B 0.9900 .
C54 C55 1.4734(10) .
C54 H54A 0.9900 .
C54 H54B 0.9900 .
C55 C56 1.4761(10) .
C55 H55A 0.9900 .
C55 H55B 0.9900 .
C56 H56A 0.9900 .
C56 H56B 0.9900 .
O20' C53' 1.4360(10) .
O20' C56' 1.4362(10) .
C53' C54' 1.4760(10) .
C53' H53C 0.9900 .
C53' H53D 0.9900 .
C54' C55' 1.4740(10) .
C54' H54C 0.9900 .
C54' H54D 0.9900 .
C55' C56' 1.4761(10) .
C55' H55C 0.9900 .
C55' H55D 0.9900 .
C56' H56C 0.9900 .
C56' H56D 0.9900 .

loop_
_geom_torsion_atom_site_label_1
_geom_torsion_atom_site_label_2
_geom_torsion_atom_site_label_3
_geom_torsion_atom_site_label_4
_geom_torsion
_geom_torsion_site_symmetry_1
_geom_torsion_site_symmetry_4
P4 Co1 P1 O3 -69.57(9) . .
P2 Co1 P1 O3 48.28(9) . .
P3 Co1 P1 O3 172.11(8) . .
P4 Co1 P1 O2 53.47(10) . .
P2 Co1 P1 O2 171.32(9) . .
P3 Co1 P1 O2 -64.85(10) . .
P4 Co1 P1 O1 176.26(8) . .
P2 Co1 P1 O1 -65.88(9) . .
P3 Co1 P1 O1 57.94(9) . .
P1 Co1 P2 O5 -178.18(8) . .
P4 Co1 P2 O5 -53.36(9) . .
P3 Co1 P2 O5 64.82(9) . .
P1 Co1 P2 O6 57.26(10) . .
P4 Co1 P2 O6 -177.92(10) . .
P3 Co1 P2 O6 -59.74(10) . .
P1 Co1 P2 O4 -62.83(9) . .
P4 Co1 P2 O4 61.99(9) . .
P3 Co1 P2 O4 -179.82(8) . .
P1 Co1 P3 O8 -48.35(9) . .
P4 Co1 P3 O8 -173.98(8) . .
P2 Co1 P3 O8 67.24(9) . .
P1 Co1 P3 O7 -171.46(9) . .
P4 Co1 P3 O7 62.91(10) . .
P2 Co1 P3 O7 -55.87(10) . .
P1 Co1 P3 O9 66.51(9) . .
P4 Co1 P3 O9 -59.13(9) . .
P2 Co1 P3 O9 -177.90(8) . .
P1 Co1 P4 O10 -73.45(9) . .
P2 Co1 P4 O10 170.28(8) . .
P3 Co1 P4 O10 45.25(9) . .
P1 Co1 P4 O11 49.01(10) . .
P2 Co1 P4 O11 -67.26(10) . .
P3 Co1 P4 O11 167.71(10) . .
P1 Co1 P4 O12 171.99(8) . .
P2 Co1 P4 O12 55.72(9) . .
P3 Co1 P4 O12 -69.31(9) . .
O3 P1 O1 C1 140.8(2) . .
O2 P1 O1 C1 42.8(2) . .
Co1 P1 O1 C1 -92.97(19) . .
O3 P1 O2 C4 132.2(2) . .
O1 P1 O2 C4 -133.0(2) . .
Co1 P1 O2 C4 0.4(2) . .
O2 P1 O3 C7 48.8(2) . .
O1 P1 O3 C7 -47.3(2) . .
Co1 P1 O3 C7 -175.41(18) . .
O5 P2 O4 C10 -139.4(2) . .
O6 P2 O4 C10 -40.2(2) . .
Co1 P2 O4 C10 93.9(2) . .
O6 P2 O5 C13 -45.7(2) . .
O4 P2 O5 C13 49.1(2) . .
Co1 P2 O5 C13 177.90(17) . .
O5 P2 O6 C16 -114.1(2) . .
O4 P2 O6 C16 150.3(2) . .
Co1 P2 O6 C16 18.4(3) . .
O8 P3 O7 C19 -128.8(2) . .
O9 P3 O7 C19 136.5(2) . .
Co1 P3 O7 C19 2.8(3) . .
O7 P3 O8 C22 -46.3(2) . .
O9 P3 O8 C22 49.0(2) . .
Co1 P3 O8 C22 178.41(17) . .
O8 P3 O9 C25 -145.64(19) . .
O7 P3 O9 C25 -47.2(2) . .
Co1 P3 O9 C25 87.8(2) . .
O11 P4 O10 C28 45.0(2) . .
O12 P4 O10 C28 -50.4(2) . .
Co1 P4 O10 C28 -179.39(18) . .
O10 P4 O11 C31 130.5(2) . .
O12 P4 O11 C31 -135.1(2) . .
Co1 P4 O11 C31 -1.0(3) . .
O10 P4 O12 C34 149.1(2) . .
O11 P4 O12 C34 51.7(2) . .
Co1 P4 O12 C34 -84.4(2) . .
P1 O1 C1 C2 140.8(2) . .
P1 O1 C1 C3 -98.3(3) . .
P1 O2 C4 C6 -121.8(3) . .
P1 O2 C4 C5 117.2(2) . .
P1 O3 C7 C8 -126.1(2) . .
P1 O3 C7 C9 110.3(3) . .
P2 O4 C10 C11 -138.6(2) . .
P2 O4 C10 C12 101.0(3) . .
P2 O5 C13 C15 139.1(2) . .
P2 O5 C13 C14 -99.5(3) . .
P2 O6 C16 C18 100.7(3) . .
P2 O6 C16 C17 -137.8(2) . .
P3 O7 C19 C20 114.0(2) . .
P3 O7 C19 C21 -124.5(2) . .
P3 O8 C22 C23 124.9(2) . .
P3 O8 C22 C24 -112.0(3) . .
P3 O9 C25 C27 -139.0(2) . .
P3 O9 C25 C26 99.6(3) . .
P4 O10 C28 C29 113.0(3) . .
P4 O10 C28 C30 -123.8(2) . .
P4 O11 C31 C32 -109.5(3) . .
P4 O11 C31 C33 129.3(3) . .
P4 O12 C34 C36 138.7(2) . .
P4 O12 C34 C35 -99.7(3) . .
C42 C37 O13 C38 180.0(3) 3_576 .
C42 C37 O13 K1 -47.1(4) 3_576 .
O16 K1 O13 C37 114.9(4) . .
O16 K1 O13 C37 -65.1(4) 3_576 .
O16' K1 O13 C37 -63.6(5) 3_576 .
O16' K1 O13 C37 116.4(5) . .
O16" K1 O13 C37 -66.6(5) 3_576 .
O16" K1 O13 C37 113.4(5) . .
O14 K1 O13 C37 -150.6(3) . .
O14 K1 O13 C37 29.4(3) 3_576 .
O13 K1 O13 C37 8(11) 3_576 .
O15 K1 O13 C37 15.1(2) 3_576 .
O15 K1 O13 C37 -164.9(2) . .
O16 K1 O13 C38 -112.4(4) . .
O16 K1 O13 C38 67.6(4) 3_576 .
O16' K1 O13 C38 69.1(5) 3_576 .
O16' K1 O13 C38 -110.9(5) . .
O16" K1 O13 C38 66.1(5) 3_576 .
O16" K1 O13 C38 -113.9(5) . .
O14 K1 O13 C38 -18.0(2) . .
O14 K1 O13 C38 162.0(2) 3_576 .
O13 K1 O13 C38 141(11) 3_576 .
O15 K1 O13 C38 147.8(2) 3_576 .
O15 K1 O13 C38 -32.2(2) . .
C37 O13 C38 C39 -175.8(3) . .
K1 O13 C38 C39 49.9(4) . .
O13 C38 C39 O14 -67.0(4) . .
C38 C39 O14 C40 -178.9(3) . .
C38 C39 O14 K1 49.4(4) . .
O16 K1 O14 C39 64.3(5) . .
O16 K1 O14 C39 -115.7(5) 3_576 .
O16' K1 O14 C39 -117.0(6) 3_576 .
O16' K1 O14 C39 63.0(6) . .
O16" K1 O14 C39 -103.7(5) 3_576 .
O16" K1 O14 C39 76.3(5) . .
O14 K1 O14 C39 -5(16) 3_576 .
O13 K1 O14 C39 162.8(2) 3_576 .
O13 K1 O14 C39 -17.2(2) . .
O15 K1 O14 C39 -31.3(3) 3_576 .
O15 K1 O14 C39 148.7(3) . .
O16 K1 O14 C40 -66.1(5) . .
O16 K1 O14 C40 113.9(5) 3_576 .
O16' K1 O14 C40 112.6(6) 3_576 .
O16' K1 O14 C40 -67.4(6) . .
O16" K1 O14 C40 125.9(5) 3_576 .
O16" K1 O14 C40 -54.1(5) . .
O14 K1 O14 C40 -136(16) 3_576 .
O13 K1 O14 C40 32.4(2) 3_576 .
O13 K1 O14 C40 -147.6(2) . .
O15 K1 O14 C40 -161.70(19) 3_576 .
O15 K1 O14 C40 18.30(19) . .
C39 O14 C40 C41 177.5(3) . .
K1 O14 C40 C41 -50.8(3) . .
O14 C40 C41 O15 67.3(4) . .
C40 C41 O15 C42 -178.2(3) . .
C40 C41 O15 K1 -48.7(3) . .
O16 K1 O15 C41 109.7(4) . .
O16 K1 O15 C41 -70.3(4) 3_576 .
O16' K1 O15 C41 -73.1(6) 3_576 .
O16' K1 O15 C41 106.9(6) . .
O16" K1 O15 C41 -57.0(5) 3_576 .
O16" K1 O15 C41 123.0(5) . .
O14 K1 O15 C41 16.59(19) . .
O14 K1 O15 C41 -163.41(19) 3_576 .
O13 K1 O15 C41 -149.1(2) 3_576 .
O13 K1 O15 C41 30.9(2) . .
O15 K1 O15 C41 -154(12) 3_576 .
O16 K1 O15 C42 -121.1(4) . .
O16 K1 O15 C42 58.9(4) 3_576 .
O16' K1 O15 C42 56.1(6) 3_576 .
O16' K1 O15 C42 -123.9(6) . .
O16" K1 O15 C42 72.2(5) 3_576 .
O16" K1 O15 C42 -107.8(5) . .
O14 K1 O15 C42 145.8(2) . .
O14 K1 O15 C42 -34.2(2) 3_576 .
O13 K1 O15 C42 -19.9(2) 3_576 .
O13 K1 O15 C42 160.1(2) . .
O15 K1 O15 C42 -25(14) 3_576 .
C41 O15 C42 C37 -178.7(3) . 3_576
K1 O15 C42 C37 51.9(3) . 3_576
O16 K1 O16 C43 -142(7) 3_576 .
O16' K1 O16 C43 132(19) 3_576 .
O16' K1 O16 C43 -48(19) . .
O16" K1 O16 C43 -22(3) 3_576 .
O16" K1 O16 C43 158(3) . .
O14 K1 O16 C43 -76.5(14) . .
O14 K1 O16 C43 103.5(14) 3_576 .
O13 K1 O16 C43 164.3(14) 3_576 .
O13 K1 O16 C43 -15.7(14) . .
O15 K1 O16 C43 43.1(14) 3_576 .
O15 K1 O16 C43 -136.9(14) . .
O16 K1 O16 C46 21(8) 3_576 .
O16' K1 O16 C46 -64(20) 3_576 .
O16' K1 O16 C46 116(20) . .
O16" K1 O16 C46 141(2) 3_576 .
O16" K1 O16 C46 -39(2) . .
O14 K1 O16 C46 86.5(16) . .
O14 K1 O16 C46 -93.5(16) 3_576 .
O13 K1 O16 C46 -32.7(16) 3_576 .
O13 K1 O16 C46 147.3(16) . .
O15 K1 O16 C46 -153.9(16) 3_576 .
O15 K1 O16 C46 26.1(16) . .
C46 O16 C43 C44 53.4(15) . .
K1 O16 C43 C44 -140.5(12) . .
O16 C43 C44 C45 -35.6(16) . .
C43 C44 C45 C46 5.4(18) . .
C43 O16 C46 C45 -52.0(18) . .
K1 O16 C46 C45 141.1(12) . .
C44 C45 C46 O16 27(2) . .
O16 K1 O16' C43' 70(18) . .
O16 K1 O16' C43' -110(18) 3_576 .
O16' K1 O16' C43' -87(10) 3_576 .
O16" K1 O16' C43' -89(3) 3_576 .
O16" K1 O16' C43' 91(3) . .
O14 K1 O16' C43' -139.4(16) . .
O14 K1 O16' C43' 40.5(16) 3_576 .
O13 K1 O16' C43' 101.6(16) 3_576 .
O13 K1 O16' C43' -78.4(16) . .
O15 K1 O16' C43' -20.1(16) 3_576 .
O15 K1 O16' C43' 159.9(16) . .
O16 K1 O16' C46' -52(19) . .
O16 K1 O16' C46' 128(19) 3_576 .
O16' K1 O16' C46' 151(13) 3_576 .
O16" K1 O16' C46' 149(3) 3_576 .
O16" K1 O16' C46' -31(3) . .
O14 K1 O16' C46' 99(2) . .
O14 K1 O16' C46' -81(2) 3_576 .
O13 K1 O16' C46' -20(2) 3_576 .
O13 K1 O16' C46' 160(2) . .
O15 K1 O16' C46' -142(2) 3_576 .
O15 K1 O16' C46' 38(2) . .
C46' O16' C43' C44' -37(3) . .
K1 O16' C43' C44' -171.6(16) . .
O16' C43' C44' C45' 20(3) . .
C43' C44' C45' C46' 6(3) . .
C43' O16' C46' C45' 41(3) . .
K1 O16' C46' C45' 168.9(16) . .
C44' C45' C46' O16' -29(3) . .
O16 K1 O16" C43" -97(3) . .
O16 K1 O16" C43" 83(3) 3_576 .
O16' K1 O16" C43" 79(3) 3_576 .
O16' K1 O16" C43" -101(3) . .
O16" K1 O16" C43" -122(36) 3_576 .
O14 K1 O16" C43" -152.6(17) . .
O14 K1 O16" C43" 27.4(17) 3_576 .
O13 K1 O16" C43" 89.1(17) 3_576 .
O13 K1 O16" C43" -90.9(17) . .
O15 K1 O16" C43" -30.3(17) 3_576 .
O15 K1 O16" C43" 149.7(17) . .
O16 K1 O16" C46" 28(2) . .
O16 K1 O16" C46" -152(2) 3_576 .
O16' K1 O16" C46" -156(2) 3_576 .
O16' K1 O16" C46" 24(2) . .
O16" K1 O16" C46" 3(40) 3_576 .
O14 K1 O16" C46" -27.9(19) . .
O14 K1 O16" C46" 152.1(19) 3_576 .
O13 K1 O16" C46" -146.2(19) 3_576 .
O13 K1 O16" C46" 33.8(19) . .
O15 K1 O16" C46" 94.4(19) 3_576 .
O15 K1 O16" C46" -85.6(19) . .
C46" O16" C43" C44" 21(3) . .
K1 O16" C43" C44" 148(2) . .
O16" C43" C44" C45" -5(4) . .
C43" C44" C45" C46" -13(4) . .
C43" O16" C46" C45" -29(3) . .
K1 O16" C46" C45" -165.1(19) . .
C43" O16" C46" K1 136(2) . .
C44" C45" C46" O16" 26(4) . .
C44" C45" C46" K1 2(6) . .
O16 K1 C46" O16" -35(3) . .
O16 K1 C46" O16" 145(3) 3_576 .
O16' K1 C46" O16" 136(4) 3_576 .
O16' K1 C46" O16" -44(4) . .
O16" K1 C46" O16" 180.000(14) 3_576 .
O14 K1 C46" O16" 151.8(19) . .
O14 K1 C46" O16" -28.2(19) 3_576 .
O13 K1 C46" O16" 34.3(19) 3_576 .
O13 K1 C46" O16" -145.7(19) . .
O15 K1 C46" O16" -90.1(19) 3_576 .
O15 K1 C46" O16" 89.9(19) . .
O16 K1 C46" C45" -3(4) . .
O16 K1 C46" C45" 177(4) 3_576 .
O16' K1 C46" C45" 167(4) 3_576 .
O16' K1 C46" C45" -13(4) . .
O16" K1 C46" C45" -148(4) 3_576 .
O16" K1 C46" C45" 32(4) . .
O14 K1 C46" C45" -177(5) . .
O14 K1 C46" C45" 3(5) 3_576 .
O13 K1 C46" C45" 66(5) 3_576 .
O13 K1 C46" C45" -114(5) . .
O15 K1 C46" C45" -59(5) 3_576 .
O15 K1 C46" C45" 121(5) . .
C52 C47 O17 C48 178.2(3) 3_676 .
C52 C47 O17 K2 -53.6(3) 3_676 .
O20' K2 O17 C48 79.6(4) 3_676 .
O20' K2 O17 C48 -100.4(4) . .
O20 K2 O17 C48 66.3(3) 3_676 .
O20 K2 O17 C48 -113.7(3) . .
O17 K2 O17 C48 -169(26) 3_676 .
O19 K2 O17 C48 148.7(3) 3_676 .
O19 K2 O17 C48 -31.3(3) . .
O18 K2 O17 C48 -17.8(3) . .
O18 K2 O17 C48 162.2(3) 3_676 .
C56' K2 O17 C48 -115.5(5) . .
C56' K2 O17 C48 64.5(5) 3_676 .
O20' K2 O17 C47 -48.5(4) 3_676 .
O20' K2 O17 C47 131.5(4) . .
O20 K2 O17 C47 -61.8(3) 3_676 .
O20 K2 O17 C47 118.2(3) . .
O17 K2 O17 C47 63(26) 3_676 .
O19 K2 O17 C47 20.6(2) 3_676 .
O19 K2 O17 C47 -159.4(2) . .
O18 K2 O17 C47 -145.9(3) . .
O18 K2 O17 C47 34.1(3) 3_676 .
C56' K2 O17 C47 116.5(5) . .
C56' K2 O17 C47 -63.5(5) 3_676 .
C47 O17 C48 C49 178.4(3) . .
K2 O17 C48 C49 51.0(4) . .
O17 C48 C49 O18 -67.2(5) . .
C48 C49 O18 C50 -178.1(3) . .
C48 C49 O18 K2 47.5(4) . .
O20' K2 O18 C50 111.7(4) 3_676 .
O20' K2 O18 C50 -68.3(4) . .
O20 K2 O18 C50 127.0(3) 3_676 .
O20 K2 O18 C50 -53.0(3) . .
O17 K2 O18 C50 30.7(3) 3_676 .
O17 K2 O18 C50 -149.3(3) . .
O19 K2 O18 C50 -163.1(2) 3_676 .
O19 K2 O18 C50 16.9(2) . .
O18 K2 O18 C50 95(11) 3_676 .
C56' K2 O18 C50 -55.0(5) . .
C56' K2 O18 C50 125.0(5) 3_676 .
O20' K2 O18 C49 -115.2(4) 3_676 .
O20' K2 O18 C49 64.8(4) . .
O20 K2 O18 C49 -99.9(3) 3_676 .
O20 K2 O18 C49 80.1(3) . .
O17 K2 O18 C49 163.8(3) 3_676 .
O17 K2 O18 C49 -16.2(3) . .
O19 K2 O18 C49 -30.0(3) 3_676 .
O19 K2 O18 C49 150.0(3) . .
O18 K2 O18 C49 -132(11) 3_676 .
C56' K2 O18 C49 78.1(5) . .
C56' K2 O18 C49 -101.9(5) 3_676 .
C49 O18 C50 C51 178.9(3) . .
K2 O18 C50 C51 -47.9(4) . .
O18 C50 C51 O19 62.9(4) . .
C50 C51 O19 C52 176.1(3) . .
C50 C51 O19 K2 -48.7(4) . .
O20' K2 O19 C52 52.9(4) 3_676 .
O20' K2 O19 C52 -127.1(4) . .
O20 K2 O19 C52 81.3(3) 3_676 .
O20 K2 O19 C52 -98.7(3) . .
O17 K2 O19 C52 -14.3(2) 3_676 .
O17 K2 O19 C52 165.7(2) . .
O19 K2 O19 C52 172(100) 3_676 .
O18 K2 O19 C52 151.9(3) . .
O18 K2 O19 C52 -28.1(3) 3_676 .
C56' K2 O19 C52 -99.1(4) . .
C56' K2 O19 C52 80.9(4) 3_676 .
O20' K2 O19 C51 -81.5(4) 3_676 .
O20' K2 O19 C51 98.5(4) . .
O20 K2 O19 C51 -53.1(2) 3_676 .
O20 K2 O19 C51 126.9(2) . .
O17 K2 O19 C51 -148.7(3) 3_676 .
O17 K2 O19 C51 31.3(3) . .
O19 K2 O19 C51 38(45) 3_676 .
O18 K2 O19 C51 17.5(2) . .
O18 K2 O19 C51 -162.5(2) 3_676 .
C56' K2 O19 C51 126.4(3) . .
C56' K2 O19 C51 -53.6(3) 3_676 .
C51 O19 C52 C47 -177.2(3) . 3_676
K2 O19 C52 C47 46.3(4) . 3_676
O20' K2 O20 C53 86.0(7) 3_676 .
O20' K2 O20 C53 -94.0(7) . .
O20 K2 O20 C53 66(24) 3_676 .
O17 K2 O20 C53 114.6(3) 3_676 .
O17 K2 O20 C53 -65.4(3) . .
O19 K2 O20 C53 -2.8(3) 3_676 .
O19 K2 O20 C53 177.2(3) . .
O18 K2 O20 C53 -127.5(3) . .
O18 K2 O20 C53 52.5(3) 3_676 .
C56' K2 O20 C53 -14(8) . .
C56' K2 O20 C53 166(8) 3_676 .
O20' K2 O20 C56 -146.6(6) 3_676 .
O20' K2 O20 C56 33.4(6) . .
O20 K2 O20 C56 -166(24) 3_676 .
O17 K2 O20 C56 -118.0(4) 3_676 .
O17 K2 O20 C56 62.0(4) . .
O19 K2 O20 C56 124.5(3) 3_676 .
O19 K2 O20 C56 -55.5(3) . .
O18 K2 O20 C56 -0.1(4) . .
O18 K2 O20 C56 179.9(4) 3_676 .
C56' K2 O20 C56 114(8) . .
C56' K2 O20 C56 -66(8) 3_676 .
C56 O20 C53 C54 -30.1(7) . .
K2 O20 C53 C54 103.4(5) . .
O20 C53 C54 C55 19.3(9) . .
C53 C54 C55 C56 -1.4(10) . .
C53 O20 C56 C55 28.8(7) . .
K2 O20 C56 C55 -104.4(5) . .
C54 C55 C56 O20 -16.9(9) . .
O20' K2 O20' C53' -169(84) 3_676 .
O20 K2 O20' C53' -71.3(13) 3_676 .
O20 K2 O20' C53' 108.7(13) . .
O17 K2 O20' C53' 137.8(10) 3_676 .
O17 K2 O20' C53' -42.2(10) . .
O19 K2 O20' C53' 14.3(11) 3_676 .
O19 K2 O20' C53' -165.7(11) . .
O18 K2 O20' C53' -105.1(11) . .
O18 K2 O20' C53' 74.9(11) 3_676 .
C56' K2 O20' C53' 104.1(15) . .
C56' K2 O20' C53' -75.9(15) 3_676 .
O20' K2 O20' C56' 87(86) 3_676 .
O20 K2 O20' C56' -175.3(11) 3_676 .
O20 K2 O20' C56' 4.7(11) . .
O17 K2 O20' C56' 33.8(11) 3_676 .
O17 K2 O20' C56' -146.2(11) . .
O19 K2 O20' C56' -89.7(11) 3_676 .
O19 K2 O20' C56' 90.3(11) . .
O18 K2 O20' C56' 150.8(11) . .
O18 K2 O20' C56' -29.2(11) 3_676 .
C56' K2 O20' C56' 179.999(2) 3_676 .
C56' O20' C53' C54' -47.6(18) . .
K2 O20' C53' C54' -145.9(13) . .
O20' C53' C54' C55' 30(2) . .
C53' C54' C55' C56' -1(3) . .
C53' O20' C56' C55' 46.9(19) . .
K2 O20' C56' C55' 166.6(15) . .
C53' O20' C56' K2 -119.7(12) . .
C54' C55' C56' O20' -28(2) . .
C54' C55' C56' K2 7(5) . .
O20' K2 C56' O20' 180.001(2) 3_676 .
O20 K2 C56' O20' 85(8) 3_676 .
O20 K2 C56' O20' -95(8) . .
O17 K2 C56' O20' -146.9(11) 3_676 .
O17 K2 C56' O20' 33.1(11) . .
O19 K2 C56' O20' 95.3(10) 3_676 .
O19 K2 C56' O20' -84.7(10) . .
O18 K2 C56' O20' -28.9(11) . .
O18 K2 C56' O20' 151.1(11) 3_676 .
C56' K2 C56' O20' -139(24) 3_676 .
O20' K2 C56' C55' 140(4) 3_676 .
O20' K2 C56' C55' -40(4) . .
O20 K2 C56' C55' 45(11) 3_676 .
O20 K2 C56' C55' -135(11) . .
O17 K2 C56' C55' 173(4) 3_676 .
O17 K2 C56' C55' -7(4) . .
O19 K2 C56' C55' 56(4) 3_676 .
O19 K2 C56' C55' -124(4) . .
O18 K2 C56' C55' -69(4) . .
O18 K2 C56' C55' 111(4) 3_676 .
C56' K2 C56' C55' -179(26) 3_676 .
